data_7115854
loop_
_publ_author_name
'Nicole Harmgarth'
'Cristian G. Hrib'
'Volker Lorenz'
'Liane Hilfert'
'Frank T. Edelmann'

_publ_section_title
;
 Unprecedented formation of polycyclic diazadiborepine derivatives through
 cage deboronation of m-carborane
;
_journal_name_full Chem.Commun.
_journal_page_first 13239
_journal_paper_doi 10.1039/C4cc06261B
_journal_volume 50
_journal_year 2014
_chemical_formula_sum 'C32 H65 B10 Li N4 O2'
_chemical_formula_weight 652.92
_chemical_name_systematic
; 
 ? 
;
_space_group_IT_number 2
_symmetry_cell_setting triclinic
_symmetry_space_group_name_Hall '-P 1'
_symmetry_space_group_name_H-M 'P -1'
_atom_sites_solution_hydrogens geom
_atom_sites_solution_primary direct
_atom_sites_solution_secondary difmap
_audit_creation_method SHELXL-97
_cell_angle_alpha 91.5720(10)
_cell_angle_beta 90.3580(10)
_cell_angle_gamma 109.925(2)
_cell_formula_units_Z 4
_cell_length_a 10.7877(2)
_cell_length_b 12.0470(2)
_cell_length_c 36.7599(3)
_cell_measurement_reflns_used 122680
_cell_measurement_temperature 100(2)
_cell_measurement_theta_max 75.6770
_cell_measurement_theta_min 3.8920
_cell_volume 4489.02(13)
_computing_cell_refinement
; 
CrysAlisPro, Agilent Technologies, 
Version 1.171.36.28 (release 01-02-2013 CrysAlis171 .NET) 
(compiled Feb  1 2013,16:14:44) 
;
_computing_data_collection
; 
CrysAlisPro, Agilent Technologies, 
Version 1.171.36.28 (release 01-02-2013 CrysAlis171 .NET) 
(compiled Feb  1 2013,16:14:44) 
;
_computing_data_reduction
; 
CrysAlisPro, Agilent Technologies, 
Version 1.171.36.28 (release 01-02-2013 CrysAlis171 .NET) 
(compiled Feb  1 2013,16:14:44) 
;
_computing_molecular_graphics 'Bruker XP'
_computing_publication_material SHELXL-97
_computing_structure_refinement 'SHELXL-97 (Sheldrick, 1997)'
_computing_structure_solution 'SHELXS-97 (Sheldrick, 1990)'
_diffrn_ambient_temperature 100(2)
_diffrn_detector_area_resol_mean 10.3543
_diffrn_measured_fraction_theta_full 0.994
_diffrn_measured_fraction_theta_max 0.994
_diffrn_measurement_device_type 'Xcalibur, Atlas, Nova'
_diffrn_measurement_method '\w scans'
_diffrn_radiation_monochromator graphite
_diffrn_radiation_source 'fine-focus sealed tube'
_diffrn_radiation_type CuK\a
_diffrn_radiation_wavelength 1.54184
_diffrn_reflns_av_R_equivalents 0.0517
_diffrn_reflns_av_sigmaI/netI 0.0166
_diffrn_reflns_limit_h_max 13
_diffrn_reflns_limit_h_min -12
_diffrn_reflns_limit_k_max 15
_diffrn_reflns_limit_k_min -15
_diffrn_reflns_limit_l_max 46
_diffrn_reflns_limit_l_min -46
_diffrn_reflns_number 324886
_diffrn_reflns_theta_full 75.87
_diffrn_reflns_theta_max 75.87
_diffrn_reflns_theta_min 3.61
_exptl_absorpt_coefficient_mu 0.413
_exptl_absorpt_correction_T_max 1.00000
_exptl_absorpt_correction_T_min 0.77413
_exptl_absorpt_correction_type multi-scan
_exptl_absorpt_process_details
; 
CrysAlisPro, Agilent Technologies, 
Version 1.171.36.28 (release 01-02-2013 CrysAlis171 .NET) 
(compiled Feb  1 2013,16:14:44) 
;
_exptl_crystal_colour colourless
_exptl_crystal_density_diffrn 0.966
_exptl_crystal_density_method 'not measured'
_exptl_crystal_description plate
_exptl_crystal_F_000 1416
_exptl_crystal_size_max 0.12
_exptl_crystal_size_mid 0.08
_exptl_crystal_size_min 0.07
_refine_diff_density_max 0.545
_refine_diff_density_min -0.546
_refine_diff_density_rms 0.043
_refine_ls_extinction_method none
_refine_ls_goodness_of_fit_ref 1.043
_refine_ls_hydrogen_treatment mixed
_refine_ls_matrix_type full
_refine_ls_number_parameters 995
_refine_ls_number_reflns 18627
_refine_ls_number_restraints 83
_refine_ls_restrained_S_all 1.047
_refine_ls_R_factor_all 0.0518
_refine_ls_R_factor_gt 0.0477
_refine_ls_shift/su_max 0.004
_refine_ls_shift/su_mean 0.000
_refine_ls_structure_factor_coef Fsqd
_refine_ls_weighting_details 'calc w=1/[\s^2^(Fo^2^)+(0.0579P)^2^+2.1882P] where P=(Fo^2^+2Fc^2^)/3'
_refine_ls_weighting_scheme calc
_refine_ls_wR_factor_gt 0.1220
_refine_ls_wR_factor_ref 0.1256
_reflns_number_gt 17223
_reflns_number_total 18627
_reflns_threshold_expression >2sigma(I)
_cod_data_source_file c4cc06261b2.cif
_cod_data_source_block magd90
_cod_original_cell_volume 4489.01(12)
_cod_database_code 7115854

loop_
_symmetry_equiv_pos_as_xyz
'x, y, z'
'-x, -y, -z'

loop_
_atom_site_label
_atom_site_type_symbol
_atom_site_fract_x
_atom_site_fract_y
_atom_site_fract_z
_atom_site_U_iso_or_equiv
_atom_site_adp_type
_atom_site_occupancy
_atom_site_symmetry_multiplicity
_atom_site_calc_flag
_atom_site_refinement_flags
_atom_site_disorder_assembly
_atom_site_disorder_group
B3 B 0.22378(13) 0.21987(12) 0.38971(4) 0.0176(3) Uani 1 1 d . . .
H3L H 0.1872(16) 0.1621(14) 0.3590(4) 0.026(4) Uiso 1 1 d . . .
B4 B 0.22082(14) 0.10196(12) 0.41758(4) 0.0191(3) Uani 1 1 d . . .
H4L H 0.1861(16) 0.0141(14) 0.4027(4) 0.026(4) Uiso 1 1 d . . .
B5 B 0.35976(14) 0.14882(13) 0.44755(4) 0.0191(3) Uani 1 1 d . . .
H5L H 0.4192(17) 0.0894(15) 0.4514(5) 0.034(4) Uiso 1 1 d . . .
B6 B 0.42198(14) 0.30751(12) 0.44003(4) 0.0181(3) Uani 1 1 d . . .
H6L H 0.5295(18) 0.3551(15) 0.4398(5) 0.032(4) Uiso 1 1 d . . .
B7 B 0.33566(14) 0.24455(13) 0.48115(4) 0.0200(3) Uani 1 1 d . . .
H7L H 0.3783(18) 0.2490(16) 0.5092(5) 0.037(5) Uiso 1 1 d . . .
B8 B 0.19480(14) 0.12560(13) 0.46307(4) 0.0200(3) Uani 1 1 d . . .
H8L H 0.1407(17) 0.0504(15) 0.4789(5) 0.032(4) Uiso 1 1 d . . .
B9 B 0.11736(14) 0.19160(12) 0.42920(4) 0.0192(3) Uani 1 1 d . . .
H9L H 0.0093(18) 0.1498(16) 0.4265(5) 0.037(5) Uiso 1 1 d . . .
B10 B 0.20542(14) 0.37561(13) 0.43620(4) 0.0196(3) Uani 1 1 d . . .
H10L H 0.1407(17) 0.4222(15) 0.4485(5) 0.029(4) Uiso 1 1 d . . .
B11 B 0.29672(14) 0.21425(13) 0.33322(4) 0.0196(3) Uani 1 1 d . A .
H11L H 0.2421(17) 0.1774(15) 0.3071(5) 0.033(4) Uiso 1 1 d . . .
B12 B 0.18404(14) 0.26590(13) 0.47141(4) 0.0197(3) Uani 1 1 d . . .
H12L H 0.1192(16) 0.2780(14) 0.4933(4) 0.028(4) Uiso 1 1 d . . .
O1 O 0.71482(9) 0.12773(8) 0.46042(2) 0.0243(2) Uani 1 1 d . . .
O2 O 0.75594(9) 0.35061(8) 0.47266(3) 0.0250(2) Uani 1 1 d . . .
Li1 Li 0.6213(2) 0.2280(2) 0.44232(6) 0.0228(4) Uani 1 1 d . . .
N1 N 0.57385(10) 0.20224(10) 0.38902(3) 0.0193(2) Uani 1 1 d . . .
N2 N 0.40277(10) 0.16869(9) 0.34316(3) 0.0188(2) Uani 1 1 d . . .
N4 N 0.24803(10) 0.42641(9) 0.39836(3) 0.0179(2) Uani 1 1 d . . .
C1 C 0.36216(12) 0.20840(11) 0.40656(3) 0.0168(2) Uani 1 1 d . . .
C2 C 0.32957(12) 0.36651(11) 0.46184(3) 0.0189(2) Uani 1 1 d . . .
H2 H 0.3728(18) 0.4359(16) 0.4796(5) 0.038(5) Uiso 1 1 d . . .
C3 C 0.45561(12) 0.19119(11) 0.37877(3) 0.0175(2) Uani 1 1 d . . .
C4 C 0.26495(11) 0.34662(11) 0.37556(3) 0.0171(2) Uani 1 1 d . A .
C5 C 0.67914(12) 0.21970(12) 0.36242(3) 0.0216(3) Uani 1 1 d . . .
H5 H 0.6404 0.2138 0.3374 0.026 Uiso 1 1 calc R . .
C6 C 0.74698(14) 0.12780(14) 0.36556(4) 0.0278(3) Uani 1 1 d . . .
H6A H 0.6819 0.0479 0.3607 0.033 Uiso 1 1 calc R . .
H6B H 0.7824 0.1307 0.3906 0.033 Uiso 1 1 calc R . .
C7 C 0.85950(15) 0.15114(17) 0.33845(4) 0.0380(4) Uani 1 1 d . . .
H7A H 0.9057 0.0938 0.3420 0.046 Uiso 1 1 calc R . .
H7B H 0.8226 0.1393 0.3133 0.046 Uiso 1 1 calc R . .
C8 C 0.95711(15) 0.27537(18) 0.34322(4) 0.0408(4) Uani 1 1 d . . .
H8A H 1.0240 0.2894 0.3240 0.049 Uiso 1 1 calc R . .
H8B H 1.0032 0.2835 0.3670 0.049 Uiso 1 1 calc R . .
C9 C 0.89062(15) 0.36790(16) 0.34137(4) 0.0384(4) Uani 1 1 d . . .
H9A H 0.8541 0.3670 0.3165 0.046 Uiso 1 1 calc R . .
H9B H 0.9566 0.4472 0.3465 0.046 Uiso 1 1 calc R . .
C10 C 0.77963(14) 0.34367(13) 0.36895(4) 0.0295(3) Uani 1 1 d . . .
H10A H 0.8170 0.3510 0.3939 0.035 Uiso 1 1 calc R . .
H10B H 0.7352 0.4029 0.3667 0.035 Uiso 1 1 calc R . .
C11 C 0.41993(13) 0.06913(11) 0.32167(3) 0.0206(2) Uani 1 1 d . . .
H11 H 0.4893 0.0460 0.3343 0.025 Uiso 1 1 calc R . .
C12 C 0.46730(13) 0.10242(12) 0.28290(3) 0.0231(3) Uani 1 1 d . . .
H12A H 0.4009 0.1263 0.2696 0.028 Uiso 1 1 calc R . .
H12B H 0.5509 0.1704 0.2840 0.028 Uiso 1 1 calc R . .
C13 C 0.48892(15) -0.00176(13) 0.26255(4) 0.0293(3) Uani 1 1 d . . .
H13A H 0.5161 0.0207 0.2374 0.035 Uiso 1 1 calc R . .
H13B H 0.5608 -0.0211 0.2747 0.035 Uiso 1 1 calc R . .
C14 C 0.36395(17) -0.10998(13) 0.26156(4) 0.0326(3) Uani 1 1 d . . .
H14A H 0.3821 -0.1772 0.2495 0.039 Uiso 1 1 calc R . .
H14B H 0.2947 -0.0934 0.2472 0.039 Uiso 1 1 calc R . .
C15 C 0.31480(17) -0.14322(13) 0.29995(4) 0.0328(3) Uani 1 1 d . . .
H15A H 0.3801 -0.1681 0.3135 0.039 Uiso 1 1 calc R . .
H15B H 0.2308 -0.2108 0.2986 0.039 Uiso 1 1 calc R . .
C16 C 0.29332(14) -0.03905(12) 0.32044(4) 0.0256(3) Uani 1 1 d . . .
H16A H 0.2654 -0.0618 0.3456 0.031 Uiso 1 1 calc R . .
H16B H 0.2221 -0.0189 0.3082 0.031 Uiso 1 1 calc R . .
N3 N 0.31650(10) 0.34495(9) 0.34257(3) 0.0183(2) Uani 1 1 d . . .
C17 C 0.3862(3) 0.4430(3) 0.31955(9) 0.0171(6) Uani 0.829(5) 1 d PDU A 1
H17 H 0.4312 0.5143 0.3355 0.021 Uiso 0.829(5) 1 calc PR A 1
C18 C 0.4902(2) 0.4137(2) 0.29681(7) 0.0338(5) Uani 0.829(5) 1 d PDU A 1
H18A H 0.4468 0.3420 0.2814 0.041 Uiso 0.829(5) 1 calc PR A 1
H18B H 0.5542 0.3967 0.3132 0.041 Uiso 0.829(5) 1 calc PR A 1
C19 C 0.5631(2) 0.5161(3) 0.27269(8) 0.0437(7) Uani 0.829(5) 1 d PDU A 1
H19A H 0.6133 0.5854 0.2883 0.052 Uiso 0.829(5) 1 calc PR A 1
H19B H 0.6271 0.4934 0.2577 0.052 Uiso 0.829(5) 1 calc PR A 1
C20 C 0.4700(3) 0.5502(2) 0.24790(6) 0.0356(6) Uani 0.829(5) 1 d PDU A 1
H20A H 0.5203 0.6208 0.2343 0.043 Uiso 0.829(5) 1 calc PR A 1
H20B H 0.4281 0.4848 0.2301 0.043 Uiso 0.829(5) 1 calc PR A 1
C21 C 0.36432(18) 0.57658(18) 0.27006(5) 0.0289(5) Uani 0.829(5) 1 d PDU A 1
H21A H 0.3014 0.5942 0.2534 0.035 Uiso 0.829(5) 1 calc PR A 1
H21B H 0.4058 0.6473 0.2860 0.035 Uiso 0.829(5) 1 calc PR A 1
C22 C 0.28963(16) 0.47216(18) 0.29336(5) 0.0241(4) Uani 0.829(5) 1 d PDU A 1
H22A H 0.2444 0.4023 0.2774 0.029 Uiso 0.829(5) 1 calc PR A 1
H22B H 0.2219 0.4919 0.3076 0.029 Uiso 0.829(5) 1 calc PR A 1
C17' C 0.3681(15) 0.4439(14) 0.3140(4) 0.014(3) Uiso 0.171(5) 1 d PU A 2
H17' H 0.3670 0.5193 0.3258 0.016 Uiso 0.171(5) 1 calc PR A 2
C18' C 0.5193(9) 0.4535(9) 0.3108(3) 0.025(2) Uiso 0.171(5) 1 d PU A 2
H18C H 0.5621 0.4663 0.3352 0.030 Uiso 0.171(5) 1 calc PR A 2
H18D H 0.5257 0.3800 0.2996 0.030 Uiso 0.171(5) 1 calc PR A 2
C19' C 0.5874(9) 0.5601(9) 0.2865(3) 0.026(2) Uiso 0.171(5) 1 d PU A 2
H19C H 0.5932 0.6347 0.2996 0.031 Uiso 0.171(5) 1 calc PR A 2
H19D H 0.6781 0.5628 0.2809 0.031 Uiso 0.171(5) 1 calc PR A 2
C20' C 0.5114(13) 0.5479(13) 0.2528(4) 0.035(3) Uiso 0.171(5) 1 d PU A 2
H20C H 0.5193 0.4800 0.2384 0.042 Uiso 0.171(5) 1 calc PR A 2
H20D H 0.5523 0.6196 0.2386 0.042 Uiso 0.171(5) 1 calc PR A 2
C21' C 0.3652(10) 0.5300(11) 0.2566(3) 0.036(2) Uiso 0.171(5) 1 d PU A 2
H21C H 0.3214 0.5118 0.2323 0.043 Uiso 0.171(5) 1 calc PR A 2
H21D H 0.3551 0.6038 0.2663 0.043 Uiso 0.171(5) 1 calc PR A 2
C22' C 0.2984(9) 0.4286(9) 0.2822(3) 0.026(2) Uiso 0.171(5) 1 d PU A 2
H22C H 0.2075 0.4264 0.2872 0.031 Uiso 0.171(5) 1 calc PR A 2
H22D H 0.2929 0.3523 0.2702 0.031 Uiso 0.171(5) 1 calc PR A 2
C23 C 0.29159(13) 0.55404(11) 0.39182(3) 0.0203(2) Uani 1 1 d . . .
H23 H 0.2876 0.5629 0.3649 0.024 Uiso 1 1 calc R . .
C24 C 0.43433(14) 0.61818(12) 0.40415(4) 0.0269(3) Uani 1 1 d . . .
H24A H 0.4921 0.5782 0.3932 0.032 Uiso 1 1 calc R . .
H24B H 0.4416 0.6157 0.4310 0.032 Uiso 1 1 calc R . .
C25 C 0.47882(15) 0.74696(13) 0.39252(4) 0.0331(3) Uani 1 1 d . . .
H25A H 0.5698 0.7890 0.4017 0.040 Uiso 1 1 calc R . .
H25B H 0.4794 0.7491 0.3656 0.040 Uiso 1 1 calc R . .
C26 C 0.38777(17) 0.80947(13) 0.40721(5) 0.0359(3) Uani 1 1 d . . .
H26A H 0.4142 0.8899 0.3975 0.043 Uiso 1 1 calc R . .
H26B H 0.3971 0.8174 0.4341 0.043 Uiso 1 1 calc R . .
C27 C 0.24390(16) 0.74252(12) 0.39688(5) 0.0334(3) Uani 1 1 d . . .
H27A H 0.2320 0.7434 0.3702 0.040 Uiso 1 1 calc R . .
H27B H 0.1872 0.7825 0.4085 0.040 Uiso 1 1 calc R . .
C28 C 0.20141(14) 0.61427(12) 0.40898(4) 0.0269(3) Uani 1 1 d . . .
H28A H 0.2071 0.6127 0.4358 0.032 Uiso 1 1 calc R . .
H28B H 0.1088 0.5716 0.4013 0.032 Uiso 1 1 calc R . .
C29 C 0.67198(18) 0.00212(13) 0.45955(5) 0.0382(4) Uani 1 1 d . . .
H29A H 0.6142 -0.0290 0.4382 0.057 Uiso 1 1 calc R . .
H29B H 0.6234 -0.0275 0.4817 0.057 Uiso 1 1 calc R . .
H29C H 0.7487 -0.0237 0.4581 0.057 Uiso 1 1 calc R . .
C30 C 0.79940(14) 0.18034(13) 0.49073(4) 0.0262(3) Uani 1 1 d . . .
H30A H 0.8688 0.1443 0.4933 0.031 Uiso 1 1 calc R . .
H30B H 0.7484 0.1689 0.5135 0.031 Uiso 1 1 calc R . .
C31 C 0.85976(13) 0.30908(13) 0.48337(4) 0.0267(3) Uani 1 1 d . . .
H31A H 0.9054 0.3530 0.5055 0.032 Uiso 1 1 calc R . .
H31B H 0.9250 0.3211 0.4637 0.032 Uiso 1 1 calc R . .
C32 C 0.80432(15) 0.47507(12) 0.46721(4) 0.0305(3) Uani 1 1 d . . .
H32A H 0.7309 0.5010 0.4603 0.046 Uiso 1 1 calc R . .
H32B H 0.8694 0.4928 0.4478 0.046 Uiso 1 1 calc R . .
H32C H 0.8459 0.5167 0.4898 0.046 Uiso 1 1 calc R . .
B23 B -0.07034(14) 0.82168(12) 0.06052(4) 0.0177(3) Uani 1 1 d . . .
H23L H 0.0402(16) 0.8728(14) 0.0608(4) 0.028(4) Uiso 1 1 d . . .
B24 B -0.13182(14) 0.66145(12) 0.05322(4) 0.0185(3) Uani 1 1 d . . .
H24L H -0.0707(18) 0.6032(15) 0.0489(5) 0.034(5) Uiso 1 1 d . . .
B25 B -0.26772(14) 0.62013(12) 0.08307(4) 0.0185(3) Uani 1 1 d . . .
H25L H -0.3011(17) 0.5358(15) 0.0974(5) 0.034(4) Uiso 1 1 d . . .
B26 B -0.26308(13) 0.74373(12) 0.11056(4) 0.0169(3) Uani 1 1 d . . .
H26L H -0.2935(15) 0.6942(14) 0.1401(4) 0.022(4) Uiso 1 1 d . . .
B27 B -0.29882(14) 0.63335(13) 0.03752(4) 0.0198(3) Uani 1 1 d . . .
H27L H -0.3528(17) 0.5546(15) 0.0215(4) 0.028(4) Uiso 1 1 d . . .
B28 B -0.16066(14) 0.74911(13) 0.01938(4) 0.0195(3) Uani 1 1 d . . .
H28L H -0.1208(17) 0.7473(15) -0.0090(5) 0.030(4) Uiso 1 1 d . . .
B29 B -0.16574(12) 0.87508(11) 0.03847(3) 0.0120(2) Uani 1 1 d D . .
H29L H -0.1320(14) 0.9287(12) 0.0236(4) 0.014 Uiso 1 1 d D . .
B30 B -0.28807(14) 0.88974(13) 0.06333(4) 0.0194(3) Uani 1 1 d . . .
H30L H -0.3514(18) 0.9310(16) 0.0506(5) 0.037(5) Uiso 1 1 d . . .
B31 B -0.18264(14) 0.75398(12) 0.16730(4) 0.0183(3) Uani 1 1 d . . .
H31L H -0.2336(15) 0.7237(14) 0.1942(4) 0.022(4) Uiso 1 1 d . . .
B32 B -0.31181(14) 0.77126(13) 0.02884(4) 0.0198(3) Uani 1 1 d . . .
H32L H -0.3768(17) 0.7792(15) 0.0067(5) 0.034(4) Uiso 1 1 d . . .
Li2 Li 0.1286(2) 0.7411(2) 0.05865(6) 0.0230(4) Uani 1 1 d . . .
O3 O 0.21970(9) 0.63658(8) 0.04055(2) 0.02369(19) Uani 1 1 d . . .
O4 O 0.25996(9) 0.85787(8) 0.02853(3) 0.0249(2) Uani 1 1 d . . .
N5 N 0.08802(10) 0.72674(9) 0.11204(3) 0.0173(2) Uani 1 1 d . . .
N6 N -0.07736(10) 0.70652(9) 0.15782(3) 0.0167(2) Uani 1 1 d . . .
N7 N -0.16498(10) 0.88164(9) 0.15705(3) 0.0171(2) Uani 1 1 d . . .
N8 N -0.24436(10) 0.94794(9) 0.10137(3) 0.0170(2) Uani 1 1 d . . .
C41 C -0.12556(12) 0.73000(10) 0.09415(3) 0.0160(2) Uani 1 1 d . . .
C42 C -0.37387(14) 0.70564(12) 0.07094(4) 0.0266(3) Uani 1 1 d . . .
H42 H -0.4927(17) 0.6636(15) 0.0753(5) 0.033(4) Uiso 1 1 d . . .
C43 C -0.02875(12) 0.71953(10) 0.12218(3) 0.0162(2) Uani 1 1 d . . .
C44 C -0.22222(11) 0.87406(11) 0.12417(3) 0.0163(2) Uani 1 1 d . . .
C45 C 0.19560(12) 0.74707(11) 0.13878(3) 0.0184(2) Uani 1 1 d . . .
H45 H 0.1612 0.7532 0.1637 0.022 Uiso 1 1 calc R . .
C46 C 0.30416(13) 0.86418(12) 0.13060(3) 0.0231(3) Uani 1 1 d . . .
H46A H 0.3389 0.8590 0.1060 0.028 Uiso 1 1 calc R . .
H46B H 0.2668 0.9287 0.1310 0.028 Uiso 1 1 calc R . .
C47 C 0.41648(13) 0.89183(13) 0.15882(4) 0.0272(3) Uani 1 1 d . . .
H47A H 0.4876 0.9656 0.1525 0.033 Uiso 1 1 calc R . .
H47B H 0.3834 0.9043 0.1831 0.033 Uiso 1 1 calc R . .
C48 C 0.47190(14) 0.79129(14) 0.16022(4) 0.0306(3) Uani 1 1 d . . .
H48A H 0.5383 0.8081 0.1802 0.037 Uiso 1 1 calc R . .
H48B H 0.5168 0.7868 0.1371 0.037 Uiso 1 1 calc R . .
C49 C 0.36447(14) 0.67238(13) 0.16623(4) 0.0276(3) Uani 1 1 d . . .
H49A H 0.3279 0.6727 0.1909 0.033 Uiso 1 1 calc R . .
H49B H 0.4032 0.6088 0.1648 0.033 Uiso 1 1 calc R . .
C50 C 0.25366(13) 0.64763(12) 0.13773(3) 0.0220(3) Uani 1 1 d . . .
H50A H 0.2886 0.6412 0.1132 0.026 Uiso 1 1 calc R . .
H50B H 0.1837 0.5716 0.1426 0.026 Uiso 1 1 calc R . .
C51 C -0.05890(12) 0.61180(11) 0.17976(3) 0.0190(2) Uani 1 1 d . . .
H51 H 0.0103 0.5865 0.1676 0.023 Uiso 1 1 calc R . .
C52 C -0.18467(14) 0.50308(11) 0.18037(4) 0.0241(3) Uani 1 1 d . . .
H52A H -0.2147 0.4761 0.1551 0.029 Uiso 1 1 calc R . .
H52B H -0.2553 0.5242 0.1927 0.029 Uiso 1 1 calc R . .
C53 C -0.15894(16) 0.40314(12) 0.20051(4) 0.0305(3) Uani 1 1 d . . .
H53A H -0.2421 0.3351 0.2017 0.037 Uiso 1 1 calc R . .
H53B H -0.0946 0.3769 0.1868 0.037 Uiso 1 1 calc R . .
C54 C -0.10547(17) 0.44271(13) 0.23907(4) 0.0321(3) Uani 1 1 d . . .
H54A H -0.1744 0.4588 0.2538 0.038 Uiso 1 1 calc R . .
H54B H -0.0831 0.3784 0.2506 0.038 Uiso 1 1 calc R . .
C55 C 0.01632(16) 0.55306(13) 0.23883(4) 0.0305(3) Uani 1 1 d . . .
H55A H 0.0890 0.5341 0.2269 0.037 Uiso 1 1 calc R . .
H55B H 0.0444 0.5800 0.2642 0.037 Uiso 1 1 calc R . .
C56 C -0.00989(14) 0.65265(12) 0.21868(3) 0.0235(3) Uani 1 1 d . . .
H56A H -0.0769 0.6768 0.2318 0.028 Uiso 1 1 calc R . .
H56B H 0.0723 0.7219 0.2181 0.028 Uiso 1 1 calc R . .
C57 C -0.09994(12) 0.98593(11) 0.18064(3) 0.0180(2) Uani 1 1 d . . .
H57 H -0.0645 1.0555 0.1648 0.022 Uiso 1 1 calc R . .
C58 C -0.19698(13) 1.01136(11) 0.20695(3) 0.0218(3) Uani 1 1 d . . .
H58A H -0.2703 1.0227 0.1930 0.026 Uiso 1 1 calc R . .
H58B H -0.2346 0.9431 0.2227 0.026 Uiso 1 1 calc R . .
C59 C -0.12796(14) 1.12192(12) 0.23049(4) 0.0268(3) Uani 1 1 d . . .
H59A H -0.0976 1.1913 0.2148 0.032 Uiso 1 1 calc R . .
H59B H -0.1914 1.1349 0.2480 0.032 Uiso 1 1 calc R . .
C60 C -0.01009(15) 1.11090(13) 0.25131(4) 0.0297(3) Uani 1 1 d . . .
H60A H 0.0360 1.1859 0.2649 0.036 Uiso 1 1 calc R . .
H60B H -0.0413 1.0474 0.2691 0.036 Uiso 1 1 calc R . .
C61 C 0.08550(14) 1.08282(13) 0.22528(4) 0.0291(3) Uani 1 1 d . . .
H61A H 0.1582 1.0712 0.2395 0.035 Uiso 1 1 calc R . .
H61B H 0.1243 1.1505 0.2093 0.035 Uiso 1 1 calc R . .
C62 C 0.01642(13) 0.97152(12) 0.20173(4) 0.0234(3) Uani 1 1 d . . .
H62A H -0.0158 0.9023 0.2174 0.028 Uiso 1 1 calc R . .
H62B H 0.0799 0.9576 0.1844 0.028 Uiso 1 1 calc R . .
C63 C -0.20152(12) 1.07715(11) 0.10786(3) 0.0188(2) Uani 1 1 d . . .
H63 H -0.2019 1.0916 0.1348 0.023 Uiso 1 1 calc R . .
C64 C -0.06060(13) 1.13939(12) 0.09533(4) 0.0236(3) Uani 1 1 d . . .
H64A H -0.0570 1.1315 0.0685 0.028 Uiso 1 1 calc R . .
H64B H -0.0010 1.1019 0.1062 0.028 Uiso 1 1 calc R . .
C65 C -0.01482(14) 1.27063(12) 0.10697(4) 0.0291(3) Uani 1 1 d . . .
H65A H -0.0104 1.2783 0.1339 0.035 Uiso 1 1 calc R . .
H65B H 0.0748 1.3110 0.0977 0.035 Uiso 1 1 calc R . .
C66 C -0.10874(16) 1.32968(12) 0.09244(4) 0.0333(3) Uani 1 1 d . . .
H66A H -0.0816 1.4120 0.1023 0.040 Uiso 1 1 calc R . .
H66B H -0.1030 1.3324 0.0656 0.040 Uiso 1 1 calc R . .
C67 C -0.25088(15) 1.26406(12) 0.10286(4) 0.0307(3) Uani 1 1 d . . .
H67A H -0.3095 1.3013 0.0914 0.037 Uiso 1 1 calc R . .
H67B H -0.2592 1.2703 0.1296 0.037 Uiso 1 1 calc R . .
C68 C -0.29439(14) 1.13346(12) 0.09075(4) 0.0250(3) Uani 1 1 d . . .
H68A H -0.3859 1.0921 0.0985 0.030 Uiso 1 1 calc R . .
H68B H -0.2920 1.1264 0.0639 0.030 Uiso 1 1 calc R . .
C69 C 0.17376(17) 0.51088(13) 0.04030(4) 0.0343(3) Uani 1 1 d . . .
H69A H 0.1187 0.4831 0.0616 0.051 Uiso 1 1 calc R . .
H69B H 0.2493 0.4833 0.0411 0.051 Uiso 1 1 calc R . .
H69C H 0.1217 0.4797 0.0180 0.051 Uiso 1 1 calc R . .
C70 C 0.30139(14) 0.68410(13) 0.01035(4) 0.0259(3) Uani 1 1 d . . .
H70A H 0.2480 0.6687 -0.0124 0.031 Uiso 1 1 calc R . .
H70B H 0.3705 0.6476 0.0077 0.031 Uiso 1 1 calc R . .
C71 C 0.36256(13) 0.81392(13) 0.01799(4) 0.0264(3) Uani 1 1 d . . .
H71A H 0.4295 0.8294 0.0378 0.032 Uiso 1 1 calc R . .
H71B H 0.4064 0.8537 -0.0040 0.032 Uiso 1 1 calc R . .
C72 C 0.30897(15) 0.98321(12) 0.03440(4) 0.0308(3) Uani 1 1 d . . .
H72A H 0.2365 1.0103 0.0416 0.046 Uiso 1 1 calc R . .
H72B H 0.3473 1.0210 0.0119 0.046 Uiso 1 1 calc R . .
H72C H 0.3768 1.0043 0.0537 0.046 Uiso 1 1 calc R . .

loop_
_atom_site_aniso_label
_atom_site_aniso_U_11
_atom_site_aniso_U_22
_atom_site_aniso_U_33
_atom_site_aniso_U_23
_atom_site_aniso_U_13
_atom_site_aniso_U_12
B3 0.0162(6) 0.0203(6) 0.0179(6) 0.0002(5) -0.0002(5) 0.0084(5)
B4 0.0185(7) 0.0204(6) 0.0200(6) 0.0018(5) 0.0001(5) 0.0085(5)
B5 0.0198(7) 0.0224(7) 0.0184(6) 0.0020(5) 0.0002(5) 0.0115(5)
B6 0.0170(6) 0.0227(7) 0.0170(6) 0.0008(5) -0.0006(5) 0.0098(5)
B7 0.0197(7) 0.0241(7) 0.0188(6) 0.0013(5) 0.0003(5) 0.0109(6)
B8 0.0195(7) 0.0226(7) 0.0200(6) 0.0025(5) 0.0011(5) 0.0098(5)
B9 0.0164(6) 0.0213(6) 0.0214(6) 0.0023(5) 0.0008(5) 0.0081(5)
B10 0.0189(7) 0.0222(7) 0.0206(6) 0.0015(5) 0.0019(5) 0.0108(5)
B11 0.0202(7) 0.0228(7) 0.0181(6) -0.0010(5) -0.0014(5) 0.0103(5)
B12 0.0185(7) 0.0233(7) 0.0196(6) 0.0020(5) 0.0023(5) 0.0101(5)
O1 0.0278(5) 0.0233(5) 0.0229(4) -0.0006(3) -0.0083(4) 0.0105(4)
O2 0.0195(4) 0.0244(5) 0.0328(5) -0.0042(4) -0.0048(4) 0.0100(4)
Li1 0.0237(11) 0.0272(11) 0.0199(10) -0.0004(8) -0.0027(8) 0.0118(9)
N1 0.0175(5) 0.0271(5) 0.0169(5) 0.0001(4) 0.0009(4) 0.0124(4)
N2 0.0209(5) 0.0233(5) 0.0156(5) -0.0023(4) -0.0019(4) 0.0124(4)
N4 0.0178(5) 0.0187(5) 0.0191(5) 0.0009(4) 0.0005(4) 0.0086(4)
C1 0.0155(6) 0.0211(6) 0.0163(5) 0.0013(4) 0.0002(4) 0.0093(5)
C2 0.0190(6) 0.0211(6) 0.0181(6) -0.0002(5) 0.0007(4) 0.0089(5)
C3 0.0199(6) 0.0199(6) 0.0157(5) 0.0004(4) -0.0005(4) 0.0108(5)
C4 0.0141(5) 0.0217(6) 0.0182(5) 0.0004(4) -0.0016(4) 0.0095(5)
C5 0.0183(6) 0.0343(7) 0.0154(5) -0.0005(5) 0.0005(4) 0.0132(5)
C6 0.0263(7) 0.0429(8) 0.0229(6) -0.0019(6) 0.0006(5) 0.0232(6)
C7 0.0294(8) 0.0677(11) 0.0269(7) -0.0042(7) 0.0038(6) 0.0300(8)
C8 0.0204(7) 0.0781(12) 0.0248(7) -0.0017(7) 0.0031(6) 0.0180(8)
C9 0.0268(8) 0.0552(10) 0.0260(7) 0.0045(7) 0.0041(6) 0.0042(7)
C10 0.0250(7) 0.0378(8) 0.0249(7) 0.0010(6) 0.0030(5) 0.0097(6)
C11 0.0247(6) 0.0242(6) 0.0175(6) -0.0027(5) -0.0010(5) 0.0145(5)
C12 0.0253(7) 0.0288(7) 0.0177(6) -0.0014(5) 0.0000(5) 0.0128(5)
C13 0.0370(8) 0.0374(8) 0.0193(6) -0.0041(5) 0.0015(5) 0.0204(6)
C14 0.0495(9) 0.0290(7) 0.0222(7) -0.0052(5) 0.0005(6) 0.0177(7)
C15 0.0511(9) 0.0243(7) 0.0257(7) -0.0025(5) 0.0037(6) 0.0163(7)
C16 0.0324(7) 0.0241(6) 0.0222(6) -0.0008(5) 0.0019(5) 0.0122(6)
N3 0.0199(5) 0.0204(5) 0.0172(5) 0.0019(4) 0.0007(4) 0.0099(4)
C17 0.0172(12) 0.0243(11) 0.0135(11) 0.0039(8) -0.0035(8) 0.0115(8)
C18 0.0338(10) 0.0467(12) 0.0329(11) 0.0159(10) 0.0129(9) 0.0277(10)
C19 0.0327(11) 0.0637(17) 0.0449(14) 0.0261(14) 0.0194(10) 0.0275(12)
C20 0.0425(15) 0.0431(12) 0.0249(10) 0.0146(8) 0.0079(10) 0.0182(11)
C21 0.0299(9) 0.0300(10) 0.0298(10) 0.0116(8) -0.0011(7) 0.0134(7)
C22 0.0237(8) 0.0273(9) 0.0238(8) 0.0052(8) -0.0030(6) 0.0115(7)
C23 0.0227(6) 0.0189(6) 0.0200(6) 0.0011(4) 0.0008(5) 0.0083(5)
C24 0.0229(7) 0.0248(7) 0.0320(7) -0.0010(5) 0.0007(5) 0.0068(5)
C25 0.0309(8) 0.0239(7) 0.0388(8) -0.0014(6) 0.0042(6) 0.0020(6)
C26 0.0451(9) 0.0204(7) 0.0398(8) -0.0023(6) 0.0050(7) 0.0084(6)
C27 0.0389(8) 0.0223(7) 0.0434(8) 0.0035(6) 0.0064(7) 0.0159(6)
C28 0.0272(7) 0.0222(6) 0.0343(7) 0.0026(5) 0.0060(6) 0.0121(5)
C29 0.0507(10) 0.0234(7) 0.0412(9) 0.0004(6) -0.0147(7) 0.0139(7)
C30 0.0249(7) 0.0345(7) 0.0209(6) -0.0016(5) -0.0074(5) 0.0126(6)
C31 0.0195(6) 0.0327(7) 0.0293(7) -0.0038(5) -0.0059(5) 0.0113(5)
C32 0.0268(7) 0.0231(7) 0.0407(8) -0.0065(6) -0.0034(6) 0.0080(6)
B23 0.0178(6) 0.0204(6) 0.0170(6) 0.0001(5) 0.0009(5) 0.0092(5)
B24 0.0184(6) 0.0218(7) 0.0182(6) -0.0013(5) -0.0003(5) 0.0108(5)
B25 0.0176(6) 0.0199(6) 0.0194(6) -0.0009(5) -0.0002(5) 0.0085(5)
B26 0.0159(6) 0.0201(6) 0.0166(6) 0.0009(5) 0.0003(5) 0.0085(5)
B27 0.0192(7) 0.0225(7) 0.0194(6) -0.0027(5) -0.0020(5) 0.0098(5)
B28 0.0199(7) 0.0235(7) 0.0177(6) 0.0001(5) -0.0004(5) 0.0110(5)
B29 0.0129(6) 0.0139(6) 0.0109(5) 0.0021(4) 0.0004(4) 0.0066(5)
B30 0.0190(7) 0.0226(7) 0.0195(6) 0.0002(5) -0.0009(5) 0.0109(5)
B31 0.0186(6) 0.0198(6) 0.0183(6) 0.0008(5) 0.0014(5) 0.0088(5)
B32 0.0186(7) 0.0239(7) 0.0187(6) -0.0011(5) -0.0021(5) 0.0100(5)
Li2 0.0228(11) 0.0261(11) 0.0221(10) 0.0013(8) 0.0031(8) 0.0108(9)
O3 0.0262(5) 0.0244(5) 0.0219(4) 0.0014(3) 0.0075(4) 0.0104(4)
O4 0.0193(4) 0.0258(5) 0.0317(5) 0.0070(4) 0.0047(4) 0.0099(4)
N5 0.0164(5) 0.0217(5) 0.0164(5) 0.0008(4) -0.0009(4) 0.0097(4)
N6 0.0189(5) 0.0193(5) 0.0151(5) 0.0028(4) 0.0017(4) 0.0103(4)
N7 0.0184(5) 0.0192(5) 0.0160(5) -0.0004(4) -0.0003(4) 0.0095(4)
N8 0.0169(5) 0.0177(5) 0.0186(5) 0.0001(4) 0.0001(4) 0.0087(4)
C41 0.0149(5) 0.0188(5) 0.0164(5) -0.0001(4) 0.0000(4) 0.0086(4)
C42 0.0249(7) 0.0293(7) 0.0269(7) -0.0009(5) -0.0013(5) 0.0112(6)
C43 0.0186(6) 0.0160(5) 0.0161(5) 0.0001(4) 0.0004(4) 0.0085(4)
C44 0.0133(5) 0.0209(6) 0.0167(5) 0.0002(4) 0.0020(4) 0.0085(4)
C45 0.0162(6) 0.0253(6) 0.0162(5) 0.0016(4) 0.0000(4) 0.0101(5)
C46 0.0199(6) 0.0281(7) 0.0213(6) 0.0031(5) -0.0007(5) 0.0079(5)
C47 0.0205(6) 0.0347(7) 0.0230(6) -0.0003(5) -0.0023(5) 0.0051(5)
C48 0.0182(6) 0.0499(9) 0.0257(7) -0.0004(6) -0.0031(5) 0.0146(6)
C49 0.0256(7) 0.0397(8) 0.0245(6) 0.0023(6) -0.0029(5) 0.0205(6)
C50 0.0215(6) 0.0290(7) 0.0208(6) 0.0002(5) -0.0008(5) 0.0156(5)
C51 0.0224(6) 0.0214(6) 0.0175(6) 0.0039(4) 0.0017(5) 0.0126(5)
C52 0.0283(7) 0.0219(6) 0.0231(6) 0.0037(5) 0.0006(5) 0.0099(5)
C53 0.0430(8) 0.0237(7) 0.0281(7) 0.0068(5) 0.0020(6) 0.0150(6)
C54 0.0494(9) 0.0312(7) 0.0232(7) 0.0091(5) 0.0050(6) 0.0228(7)
C55 0.0398(8) 0.0390(8) 0.0208(6) 0.0037(6) -0.0030(6) 0.0239(7)
C56 0.0264(7) 0.0273(6) 0.0196(6) 0.0020(5) -0.0008(5) 0.0126(5)
C57 0.0198(6) 0.0189(6) 0.0167(5) -0.0012(4) -0.0012(4) 0.0085(5)
C58 0.0234(6) 0.0252(6) 0.0208(6) -0.0025(5) -0.0005(5) 0.0138(5)
C59 0.0335(7) 0.0275(7) 0.0236(6) -0.0060(5) -0.0024(5) 0.0166(6)
C60 0.0353(8) 0.0322(7) 0.0234(6) -0.0079(5) -0.0068(6) 0.0145(6)
C61 0.0246(7) 0.0340(7) 0.0286(7) -0.0076(6) -0.0078(5) 0.0107(6)
C62 0.0209(6) 0.0284(7) 0.0241(6) -0.0044(5) -0.0044(5) 0.0130(5)
C63 0.0207(6) 0.0177(6) 0.0197(6) 0.0004(4) -0.0014(5) 0.0089(5)
C64 0.0215(6) 0.0240(6) 0.0258(6) 0.0023(5) 0.0004(5) 0.0083(5)
C65 0.0266(7) 0.0232(7) 0.0341(7) 0.0032(5) -0.0017(6) 0.0041(5)
C66 0.0396(8) 0.0194(6) 0.0398(8) 0.0046(6) -0.0044(6) 0.0084(6)
C67 0.0336(8) 0.0218(7) 0.0411(8) 0.0002(6) -0.0065(6) 0.0150(6)
C68 0.0255(7) 0.0223(6) 0.0300(7) 0.0011(5) -0.0053(5) 0.0121(5)
C69 0.0442(9) 0.0237(7) 0.0365(8) 0.0008(6) 0.0111(7) 0.0136(6)
C70 0.0239(7) 0.0357(7) 0.0204(6) 0.0023(5) 0.0071(5) 0.0129(6)
C71 0.0193(6) 0.0335(7) 0.0286(7) 0.0057(5) 0.0063(5) 0.0114(6)
C72 0.0273(7) 0.0243(7) 0.0414(8) 0.0107(6) 0.0049(6) 0.0086(6)

loop_
_atom_type_symbol
_atom_type_description
_atom_type_scat_dispersion_real
_atom_type_scat_dispersion_imag
_atom_type_scat_source
C C 0.0181 0.0091 'International Tables Vol C Tables 4.2.6.8 and 6.1.1.4'
H H 0.0000 0.0000 'International Tables Vol C Tables 4.2.6.8 and 6.1.1.4'
Li Li 0.0008 0.0003 'International Tables Vol C Tables 4.2.6.8 and 6.1.1.4'
B B 0.0090 0.0039 'International Tables Vol C Tables 4.2.6.8 and 6.1.1.4'
N N 0.0311 0.0180 'International Tables Vol C Tables 4.2.6.8 and 6.1.1.4'
O O 0.0492 0.0322 'International Tables Vol C Tables 4.2.6.8 and 6.1.1.4'

loop_
_geom_angle_atom_site_label_1
_geom_angle_atom_site_label_2
_geom_angle_atom_site_label_3
_geom_angle
C4 B3 C1 104.68(10)
C4 B3 B4 159.33(11)
C1 B3 B4 58.76(7)
C4 B3 B9 115.45(10)
C1 B3 B9 102.31(9)
B4 B3 B9 61.78(8)
C4 B3 H3L 98.6(7)
C1 B3 H3L 112.9(7)
B4 B3 H3L 99.5(7)
B9 B3 H3L 122.1(7)
C1 B4 B8 106.72(10)
C1 B4 B3 57.57(7)
B8 B4 B3 114.04(10)
C1 B4 B5 58.18(8)
B8 B4 B5 61.96(8)
B3 B4 B5 109.16(10)
C1 B4 B9 100.64(9)
B8 B4 B9 61.79(8)
B3 B4 B9 60.63(8)
B5 B4 B9 107.16(10)
C1 B4 H4L 121.4(8)
B8 B4 H4L 125.3(8)
B3 B4 H4L 113.1(8)
B5 B4 H4L 123.6(8)
B9 B4 H4L 125.5(9)
C1 B5 B7 109.17(10)
C1 B5 B4 58.24(7)
B7 B5 B4 109.20(10)
C1 B5 B8 103.49(9)
B7 B5 B8 61.05(8)
B4 B5 B8 57.80(8)
C1 B5 B6 56.10(7)
B7 B5 B6 61.30(8)
B4 B5 B6 101.03(9)
B8 B5 B6 102.28(9)
C1 B5 Li1 84.64(8)
B7 B5 Li1 101.69(9)
B4 B5 Li1 137.49(10)
B8 B5 Li1 162.44(10)
B6 B5 Li1 69.07(8)
C1 B5 H5L 118.0(9)
B7 B5 H5L 124.8(9)
B4 B5 H5L 119.1(9)
B8 B5 H5L 127.1(9)
B6 B5 H5L 127.3(9)
Li1 B5 H5L 58.3(9)
C2 B6 C1 121.49(10)
C2 B6 B7 57.75(8)
C1 B6 B7 106.87(10)
C2 B6 B5 108.05(10)
C1 B6 B5 57.56(7)
B7 B6 B5 57.19(8)
C2 B6 Li1 147.64(10)
C1 B6 Li1 86.02(8)
B7 B6 Li1 100.49(9)
B5 B6 Li1 70.60(8)
C2 B6 H6L 118.8(9)
C1 B6 H6L 115.9(9)
B7 B6 H6L 122.4(9)
B5 B6 H6L 119.6(9)
Li1 B6 H6L 49.3(9)
C2 B7 B5 109.27(10)
C2 B7 B12 57.90(8)
B5 B7 B12 108.02(10)
C2 B7 B8 105.66(10)
B5 B7 B8 61.01(8)
B12 B7 B8 58.59(8)
C2 B7 B6 54.80(7)
B5 B7 B6 61.50(8)
B12 B7 B6 97.83(9)
B8 B7 B6 102.39(9)
C2 B7 H7L 120.5(9)
B5 B7 H7L 120.9(9)
B12 B7 H7L 124.0(9)
B8 B7 H7L 124.9(9)
B6 B7 H7L 127.7(10)
B4 B8 B12 111.72(10)
B4 B8 B5 60.24(8)
B12 B8 B5 106.59(10)
B4 B8 B7 108.63(10)
B12 B8 B7 59.90(8)
B5 B8 B7 57.94(8)
B4 B8 B9 62.15(8)
B12 B8 B9 59.70(8)
B5 B8 B9 106.19(9)
B7 B8 B9 105.96(10)
B4 B8 H8L 118.5(9)
B12 B8 H8L 121.9(9)
B5 B8 H8L 122.4(9)
B7 B8 H8L 122.6(9)
B9 B8 H8L 123.6(9)
B12 B9 B3 118.18(10)
B12 B9 B8 57.79(8)
B3 B9 B8 106.48(9)
B12 B9 B4 105.04(9)
B3 B9 B4 57.59(7)
B8 B9 B4 56.06(7)
B12 B9 B10 55.59(7)
B3 B9 B10 81.18(8)
B8 B9 B10 106.58(9)
B4 B9 B10 119.44(9)
B12 B9 H9L 118.0(9)
B3 B9 H9L 122.0(9)
B8 B9 H9L 114.6(9)
B4 B9 H9L 118.3(9)
B10 B9 H9L 121.0(9)
N4 B10 C2 113.71(10)
N4 B10 B12 153.65(11)
C2 B10 B12 56.73(7)
N4 B10 B9 107.55(9)
C2 B10 B9 93.78(9)
B12 B10 B9 53.53(7)
N4 B10 H10L 108.2(9)
C2 B10 H10L 117.4(9)
B12 B10 H10L 97.3(9)
B9 B10 H10L 115.3(9)
N2 B11 N3 118.36(11)
N2 B11 H3L 106.4(6)
N3 B11 H3L 96.7(6)
N2 B11 H11L 115.8(9)
N3 B11 H11L 116.0(9)
H3L B11 H11L 98.5(11)
C2 B12 B8 108.01(10)
C2 B12 B7 57.87(8)
B8 B12 B7 61.51(8)
C2 B12 B9 106.25(10)
B8 B12 B9 62.50(8)
B7 B12 B9 109.32(10)
C2 B12 B10 56.62(7)
B8 B12 B10 123.57(10)
B7 B12 B10 110.71(10)
B9 B12 B10 70.88(8)
C2 B12 H12L 123.7(9)
B8 B12 H12L 119.2(9)
B7 B12 H12L 121.8(9)
B9 B12 H12L 121.4(9)
B10 B12 H12L 111.3(9)
C29 O1 C30 113.11(10)
C29 O1 Li1 127.87(11)
C30 O1 Li1 112.66(10)
C32 O2 C31 111.40(10)
C32 O2 Li1 126.79(10)
C31 O2 Li1 110.54(10)
O1 Li1 O2 82.44(9)
O1 Li1 N1 114.03(11)
O2 Li1 N1 135.74(13)
O1 Li1 B6 153.88(12)
O2 Li1 B6 103.27(10)
N1 Li1 B6 79.88(8)
O1 Li1 B5 117.15(11)
O2 Li1 B5 129.37(11)
N1 Li1 B5 81.23(8)
B6 Li1 B5 40.33(5)
O1 Li1 H5L 93.0(5)
O2 Li1 H5L 136.4(5)
N1 Li1 H5L 85.6(4)
B6 Li1 H5L 65.0(5)
B5 Li1 H5L 24.7(4)
O1 Li1 H6L 162.0(5)
O2 Li1 H6L 84.1(5)
N1 Li1 H6L 84.0(5)
B6 Li1 H6L 23.6(5)
B5 Li1 H6L 63.8(5)
H5L Li1 H6L 88.4(7)
C3 N1 C5 120.90(10)
C3 N1 Li1 118.77(10)
C5 N1 Li1 119.21(10)
C3 N2 B11 118.46(10)
C3 N2 C11 118.27(10)
B11 N2 C11 119.85(10)
C4 N4 C23 124.53(10)
C4 N4 B10 111.78(10)
C23 N4 B10 122.42(10)
C3 C1 B6 118.45(10)
C3 C1 B3 115.15(10)
B6 C1 B3 110.28(9)
C3 C1 B5 118.22(10)
B6 C1 B5 66.35(8)
B3 C1 B5 119.11(10)
C3 C1 B4 123.63(10)
B6 C1 B4 112.65(10)
B3 C1 B4 63.67(8)
B5 C1 B4 63.58(8)
B6 C2 B10 112.64(10)
B6 C2 B7 67.45(8)
B10 C2 B7 125.67(10)
B6 C2 B12 111.41(10)
B10 C2 B12 66.65(8)
B7 C2 B12 64.23(8)
B6 C2 H2 118.8(11)
B10 C2 H2 116.4(10)
B7 C2 H2 107.4(10)
B12 C2 H2 120.1(10)
N1 C3 N2 127.09(11)
N1 C3 C1 118.74(10)
N2 C3 C1 114.12(10)
N4 C4 N3 137.04(12)
N4 C4 B3 115.51(11)
N3 C4 B3 107.34(10)
N1 C5 C6 111.87(11)
N1 C5 C10 108.14(10)
C6 C5 C10 109.91(11)
N1 C5 H5 109.0
C6 C5 H5 109.0
C10 C5 H5 109.0
C5 C6 C7 110.59(12)
C5 C6 H6A 109.5
C7 C6 H6A 109.5
C5 C6 H6B 109.5
C7 C6 H6B 109.5
H6A C6 H6B 108.1
C8 C7 C6 111.51(13)
C8 C7 H7A 109.3
C6 C7 H7A 109.3
C8 C7 H7B 109.3
C6 C7 H7B 109.3
H7A C7 H7B 108.0
C7 C8 C9 112.11(13)
C7 C8 H8A 109.2
C9 C8 H8A 109.2
C7 C8 H8B 109.2
C9 C8 H8B 109.2
H8A C8 H8B 107.9
C8 C9 C10 110.66(13)
C8 C9 H9A 109.5
C10 C9 H9A 109.5
C8 C9 H9B 109.5
C10 C9 H9B 109.5
H9A C9 H9B 108.1
C5 C10 C9 110.47(12)
C5 C10 H10A 109.6
C9 C10 H10A 109.6
C5 C10 H10B 109.6
C9 C10 H10B 109.6
H10A C10 H10B 108.1
N2 C11 C16 111.53(10)
N2 C11 C12 113.01(10)
C16 C11 C12 110.01(10)
N2 C11 H11 107.3
C16 C11 H11 107.3
C12 C11 H11 107.3
C13 C12 C11 110.79(11)
C13 C12 H12A 109.5
C11 C12 H12A 109.5
C13 C12 H12B 109.5
C11 C12 H12B 109.5
H12A C12 H12B 108.1
C14 C13 C12 111.19(12)
C14 C13 H13A 109.4
C12 C13 H13A 109.4
C14 C13 H13B 109.4
C12 C13 H13B 109.4
H13A C13 H13B 108.0
C13 C14 C15 110.87(12)
C13 C14 H14A 109.5
C15 C14 H14A 109.5
C13 C14 H14B 109.5
C15 C14 H14B 109.5
H14A C14 H14B 108.1
C14 C15 C16 111.13(12)
C14 C15 H15A 109.4
C16 C15 H15A 109.4
C14 C15 H15B 109.4
C16 C15 H15B 109.4
H15A C15 H15B 108.0
C15 C16 C11 110.91(12)
C15 C16 H16A 109.5
C11 C16 H16A 109.5
C15 C16 H16B 109.5
C11 C16 H16B 109.5
H16A C16 H16B 108.0
C4 N3 C17' 131.3(6)
C4 N3 C17 129.67(15)
C17' N3 C17 10.0(6)
C4 N3 B11 106.11(10)
C17' N3 B11 122.0(6)
C17 N3 B11 124.12(15)
N3 C17 C18 111.0(2)
N3 C17 C22 111.1(2)
C18 C17 C22 108.4(2)
N3 C17 H17 108.8
C18 C17 H17 108.8
C22 C17 H17 108.8
C17 C18 C19 111.05(19)
C17 C18 H18A 109.4
C19 C18 H18A 109.4
C17 C18 H18B 109.4
C19 C18 H18B 109.4
H18A C18 H18B 108.0
C20 C19 C18 112.23(19)
C20 C19 H19A 109.2
C18 C19 H19A 109.2
C20 C19 H19B 109.2
C18 C19 H19B 109.2
H19A C19 H19B 107.9
C21 C20 C19 110.31(18)
C21 C20 H20A 109.6
C19 C20 H20A 109.6
C21 C20 H20B 109.6
C19 C20 H20B 109.6
H20A C20 H20B 108.1
C20 C21 C22 111.33(16)
C20 C21 H21A 109.4
C22 C21 H21A 109.4
C20 C21 H21B 109.4
C22 C21 H21B 109.4
H21A C21 H21B 108.0
C21 C22 C17 110.24(17)
C21 C22 H22A 109.6
C17 C22 H22A 109.6
C21 C22 H22B 109.6
C17 C22 H22B 109.6
H22A C22 H22B 108.1
C22' C17' N3 116.8(11)
C22' C17' C18' 116.3(12)
N3 C17' C18' 101.6(9)
C22' C17' H17' 107.1
N3 C17' H17' 107.1
C18' C17' H17' 107.1
C19' C18' C17' 107.0(9)
C19' C18' H18C 110.3
C17' C18' H18C 110.3
C19' C18' H18D 110.3
C17' C18' H18D 110.3
H18C C18' H18D 108.6
C20' C19' C18' 109.4(9)
C20' C19' H19C 109.8
C18' C19' H19C 109.8
C20' C19' H19D 109.8
C18' C19' H19D 109.8
H19C C19' H19D 108.2
C19' C20' C21' 116.5(11)
C19' C20' H20C 108.2
C21' C20' H20C 108.2
C19' C20' H20D 108.2
C21' C20' H20D 108.2
H20C C20' H20D 107.3
C20' C21' C22' 111.0(10)
C20' C21' H21C 109.4
C22' C21' H21C 109.4
C20' C21' H21D 109.4
C22' C21' H21D 109.4
H21C C21' H21D 108.0
C17' C22' C21' 110.3(10)
C17' C22' H22C 109.6
C21' C22' H22C 109.6
C17' C22' H22D 109.6
C21' C22' H22D 109.6
H22C C22' H22D 108.1
N4 C23 C24 112.43(10)
N4 C23 C28 112.88(10)
C24 C23 C28 110.09(11)
N4 C23 H23 107.0
C24 C23 H23 107.0
C28 C23 H23 107.0
C23 C24 C25 109.86(12)
C23 C24 H24A 109.7
C25 C24 H24A 109.7
C23 C24 H24B 109.7
C25 C24 H24B 109.7
H24A C24 H24B 108.2
C26 C25 C24 111.21(12)
C26 C25 H25A 109.4
C24 C25 H25A 109.4
C26 C25 H25B 109.4
C24 C25 H25B 109.4
H25A C25 H25B 108.0
C25 C26 C27 111.84(12)
C25 C26 H26A 109.2
C27 C26 H26A 109.2
C25 C26 H26B 109.2
C27 C26 H26B 109.2
H26A C26 H26B 107.9
C26 C27 C28 111.10(13)
C26 C27 H27A 109.4
C28 C27 H27A 109.4
C26 C27 H27B 109.4
C28 C27 H27B 109.4
H27A C27 H27B 108.0
C23 C28 C27 109.21(11)
C23 C28 H28A 109.8
C27 C28 H28A 109.8
C23 C28 H28B 109.8
C27 C28 H28B 109.8
H28A C28 H28B 108.3
O1 C29 H29A 109.5
O1 C29 H29B 109.5
H29A C29 H29B 109.5
O1 C29 H29C 109.5
H29A C29 H29C 109.5
H29B C29 H29C 109.5
O1 C30 C31 106.54(11)
O1 C30 H30A 110.4
C31 C30 H30A 110.4
O1 C30 H30B 110.4
C31 C30 H30B 110.4
H30A C30 H30B 108.6
O2 C31 C30 107.79(11)
O2 C31 H31A 110.1
C30 C31 H31A 110.1
O2 C31 H31B 110.1
C30 C31 H31B 110.1
H31A C31 H31B 108.5
O2 C32 H32A 109.5
O2 C32 H32B 109.5
H32A C32 H32B 109.5
O2 C32 H32C 109.5
H32A C32 H32C 109.5
H32B C32 H32C 109.5
B29 B23 C41 121.59(10)
B29 B23 B28 57.84(8)
C41 B23 B28 106.99(10)
B29 B23 B24 108.13(10)
C41 B23 B24 57.70(7)
B28 B23 B24 57.16(7)
B29 B23 Li2 147.70(10)
C41 B23 Li2 85.62(8)
B28 B23 Li2 100.08(8)
B24 B23 Li2 69.93(8)
B29 B23 H23L 118.1(8)
C41 B23 H23L 116.2(8)
B28 B23 H23L 122.5(8)
B24 B23 H23L 120.3(8)
Li2 B23 H23L 50.7(8)
C41 B24 B28 109.22(10)
C41 B24 B25 58.29(7)
B28 B24 B25 109.16(10)
C41 B24 B27 103.50(9)
B28 B24 B27 61.09(8)
B25 B24 B27 57.71(8)
C41 B24 B23 56.05(7)
B28 B24 B23 61.38(8)
B25 B24 B23 100.99(9)
B27 B24 B23 102.33(9)
C41 B24 Li2 84.87(8)
B28 B24 Li2 102.12(9)
B25 B24 Li2 137.52(9)
B27 B24 Li2 162.82(10)
B23 B24 Li2 69.65(8)
C41 B24 H24L 118.9(9)
B28 B24 H24L 123.2(9)
B25 B24 H24L 120.6(9)
B27 B24 H24L 127.2(9)
B23 B24 H24L 126.5(9)
Li2 B24 H24L 57.1(9)
C41 B25 B27 106.78(10)
C41 B25 B26 57.57(7)
B27 B25 B26 113.98(10)
C41 B25 B24 58.20(7)
B27 B25 B24 61.95(8)
B26 B25 B24 109.11(10)
C41 B25 C42 100.83(9)
B27 B25 C42 61.66(8)
B26 B25 C42 60.76(7)
B24 B25 C42 107.13(9)
C41 B25 H25L 122.4(9)
B27 B25 H25L 124.2(9)
B26 B25 H25L 113.8(9)
B24 B25 H25L 123.7(9)
C42 B25 H25L 124.9(9)
C44 B26 C41 104.67(10)
C44 B26 B25 159.17(11)
C41 B26 B25 58.95(7)
C44 B26 C42 114.96(10)
C41 B26 C42 102.54(9)
B25 B26 C42 61.78(8)
C44 B26 H26L 99.3(7)
C41 B26 H26L 112.1(7)
B25 B26 H26L 99.0(7)
C42 B26 H26L 122.4(7)
B25 B27 B32 111.71(10)
B25 B27 B24 60.34(8)
B32 B27 B24 106.50(10)
B25 B27 B28 108.68(10)
B32 B27 B28 59.84(8)
B24 B27 B28 57.89(8)
B25 B27 C42 62.26(8)
B32 B27 C42 59.71(8)
B24 B27 C42 106.39(9)
B28 B27 C42 106.06(9)
B25 B27 H27L 118.8(9)
B32 B27 H27L 122.0(9)
B24 B27 H27L 121.8(9)
B28 B27 H27L 121.9(9)
C42 B27 H27L 124.3(9)
B29 B28 B24 109.17(10)
B29 B28 B32 57.97(8)
B24 B28 B32 108.02(10)
B29 B28 B27 105.68(10)
B24 B28 B27 61.02(8)
B32 B28 B27 58.60(8)
B29 B28 B23 54.69(7)
B24 B28 B23 61.46(8)
B32 B28 B23 97.78(9)
B27 B28 B23 102.33(9)
B29 B28 H28L 120.8(9)
B24 B28 H28L 120.9(9)
B32 B28 H28L 124.0(9)
B27 B28 H28L 124.7(9)
B23 B28 H28L 127.9(9)
B23 B29 B30 113.47(10)
B23 B29 B28 67.47(8)
B30 B29 B28 125.88(10)
B23 B29 B32 111.29(10)
B30 B29 B32 66.60(8)
B28 B29 B32 64.08(8)
B23 B29 H29L 118.8(10)
B30 B29 H29L 116.1(10)
B28 B29 H29L 106.8(10)
B32 B29 H29L 119.8(10)
N8 B30 B29 114.13(10)
N8 B30 B32 152.95(11)
B29 B30 B32 56.90(8)
N8 B30 H30L 109.1(10)
B29 B30 H30L 117.0(10)
B32 B30 H30L 96.9(9)
N6 B31 N7 118.30(11)
N6 B31 H26L 104.8(6)
N7 B31 H26L 96.2(6)
N6 B31 H31L 115.4(8)
N7 B31 H31L 116.1(8)
H26L B31 H31L 101.2(10)
B29 B32 B27 108.09(10)
B29 B32 B28 57.96(8)
B27 B32 B28 61.57(8)
B29 B32 C42 106.43(9)
B27 B32 C42 62.38(8)
B28 B32 C42 109.43(10)
B29 B32 B30 56.50(7)
B27 B32 B30 124.32(10)
B28 B32 B30 110.97(10)
C42 B32 B30 71.71(8)
B29 B32 H32L 122.6(9)
B27 B32 H32L 119.8(9)
B28 B32 H32L 121.0(9)
C42 B32 H32L 122.4(9)
B30 B32 H32L 110.5(9)
O3 Li2 O4 82.68(9)
O3 Li2 N5 114.05(11)
O4 Li2 N5 135.25(13)
O3 Li2 B23 153.67(12)
O4 Li2 B23 102.96(10)
N5 Li2 B23 80.24(8)
O3 Li2 B24 116.98(11)
O4 Li2 B24 129.34(11)
N5 Li2 B24 81.57(8)
B23 Li2 B24 40.42(5)
O3 Li2 H23L 161.4(5)
O4 Li2 H23L 82.9(5)
N5 Li2 H23L 84.5(4)
B23 Li2 H23L 24.7(5)
B24 Li2 H23L 65.0(5)
O3 Li2 H24L 92.6(5)
O4 Li2 H24L 135.8(5)
N5 Li2 H24L 86.6(5)
B23 Li2 H24L 65.2(5)
B24 Li2 H24L 24.9(5)
H23L Li2 H24L 89.6(6)
C69 O3 C70 112.90(10)
C69 O3 Li2 127.53(11)
C70 O3 Li2 112.22(10)
C72 O4 C71 111.59(10)
C72 O4 Li2 126.50(11)
C71 O4 Li2 110.27(10)
C43 N5 C45 120.89(10)
C43 N5 Li2 118.37(10)
C45 N5 Li2 119.71(10)
C43 N6 B31 118.67(10)
C43 N6 C51 118.14(9)
B31 N6 C51 119.45(10)
C44 N7 C57 129.73(10)
C44 N7 B31 106.21(10)
C57 N7 B31 124.04(10)
C44 N8 C63 124.22(10)
C44 N8 B30 111.96(10)
C63 N8 B30 122.16(10)
C43 C41 B23 118.62(10)
C43 C41 B26 115.35(10)
B23 C41 B26 110.16(9)
C43 C41 B24 118.24(10)
B23 C41 B24 66.25(8)
B26 C41 B24 118.81(10)
C43 C41 B25 123.58(10)
B23 C41 B25 112.49(9)
B26 C41 B25 63.48(8)
B24 C41 B25 63.51(8)
B32 C42 B26 117.91(10)
B32 C42 B27 57.91(8)
B26 C42 B27 106.35(9)
B32 C42 B25 105.07(9)
B26 C42 B25 57.47(7)
B27 C42 B25 56.09(7)
B32 C42 H42 119.8(8)
B26 C42 H42 119.5(8)
B27 C42 H42 118.2(8)
B25 C42 H42 119.7(8)
N5 C43 N6 127.12(11)
N5 C43 C41 118.84(10)
N6 C43 C41 114.00(10)
N8 C44 N7 136.54(11)
N8 C44 B26 116.02(10)
N7 C44 B26 107.33(10)
N5 C45 C50 112.15(10)
N5 C45 C46 108.45(10)
C50 C45 C46 109.28(10)
N5 C45 H45 109.0
C50 C45 H45 109.0
C46 C45 H45 109.0
C47 C46 C45 110.40(10)
C47 C46 H46A 109.6
C45 C46 H46A 109.6
C47 C46 H46B 109.6
C45 C46 H46B 109.6
H46A C46 H46B 108.1
C48 C47 C46 110.99(12)
C48 C47 H47A 109.4
C46 C47 H47A 109.4
C48 C47 H47B 109.4
C46 C47 H47B 109.4
H47A C47 H47B 108.0
C47 C48 C49 112.10(11)
C47 C48 H48A 109.2
C49 C48 H48A 109.2
C47 C48 H48B 109.2
C49 C48 H48B 109.2
H48A C48 H48B 107.9
C48 C49 C50 110.92(11)
C48 C49 H49A 109.5
C50 C49 H49A 109.5
C48 C49 H49B 109.5
C50 C49 H49B 109.5
H49A C49 H49B 108.0
C45 C50 C49 110.16(11)
C45 C50 H50A 109.6
C49 C50 H50A 109.6
C45 C50 H50B 109.6
C49 C50 H50B 109.6
H50A C50 H50B 108.1
N6 C51 C56 113.36(10)
N6 C51 C52 111.72(10)
C56 C51 C52 110.01(10)
N6 C51 H51 107.1
C56 C51 H51 107.1
C52 C51 H51 107.1
C51 C52 C53 110.38(11)
C51 C52 H52A 109.6
C53 C52 H52A 109.6
C51 C52 H52B 109.6
C53 C52 H52B 109.6
H52A C52 H52B 108.1
C54 C53 C52 111.52(12)
C54 C53 H53A 109.3
C52 C53 H53A 109.3
C54 C53 H53B 109.3
C52 C53 H53B 109.3
H53A C53 H53B 108.0
C55 C54 C53 111.26(12)
C55 C54 H54A 109.4
C53 C54 H54A 109.4
C55 C54 H54B 109.4
C53 C54 H54B 109.4
H54A C54 H54B 108.0
C54 C55 C56 111.56(12)
C54 C55 H55A 109.3
C56 C55 H55A 109.3
C54 C55 H55B 109.3
C56 C55 H55B 109.3
H55A C55 H55B 108.0
C51 C56 C55 110.47(11)
C51 C56 H56A 109.6
C55 C56 H56A 109.6
C51 C56 H56B 109.6
C55 C56 H56B 109.6
H56A C56 H56B 108.1
N7 C57 C58 111.55(10)
N7 C57 C62 110.99(10)
C58 C57 C62 110.33(10)
N7 C57 H57 107.9
C58 C57 H57 107.9
C62 C57 H57 107.9
C59 C58 C57 110.60(11)
C59 C58 H58A 109.5
C57 C58 H58A 109.5
C59 C58 H58B 109.5
C57 C58 H58B 109.5
H58A C58 H58B 108.1
C60 C59 C58 111.49(11)
C60 C59 H59A 109.3
C58 C59 H59A 109.3
C60 C59 H59B 109.3
C58 C59 H59B 109.3
H59A C59 H59B 108.0
C61 C60 C59 110.73(11)
C61 C60 H60A 109.5
C59 C60 H60A 109.5
C61 C60 H60B 109.5
C59 C60 H60B 109.5
H60A C60 H60B 108.1
C60 C61 C62 111.49(12)
C60 C61 H61A 109.3
C62 C61 H61A 109.3
C60 C61 H61B 109.3
C62 C61 H61B 109.3
H61A C61 H61B 108.0
C61 C62 C57 110.15(11)
C61 C62 H62A 109.6
C57 C62 H62A 109.6
C61 C62 H62B 109.6
C57 C62 H62B 109.6
H62A C62 H62B 108.1
N8 C63 C64 112.09(10)
N8 C63 C68 113.29(10)
C64 C63 C68 109.90(10)
N8 C63 H63 107.1
C64 C63 H63 107.1
C68 C63 H63 107.1
C63 C64 C65 110.00(11)
C63 C64 H64A 109.7
C65 C64 H64A 109.7
C63 C64 H64B 109.7
C65 C64 H64B 109.7
H64A C64 H64B 108.2
C66 C65 C64 111.07(12)
C66 C65 H65A 109.4
C64 C65 H65A 109.4
C66 C65 H65B 109.4
C64 C65 H65B 109.4
H65A C65 H65B 108.0
C67 C66 C65 111.84(12)
C67 C66 H66A 109.2
C65 C66 H66A 109.2
C67 C66 H66B 109.2
C65 C66 H66B 109.2
H66A C66 H66B 107.9
C66 C67 C68 111.30(12)
C66 C67 H67A 109.4
C68 C67 H67A 109.4
C66 C67 H67B 109.4
C68 C67 H67B 109.4
H67A C67 H67B 108.0
C63 C68 C67 109.15(11)
C63 C68 H68A 109.9
C67 C68 H68A 109.9
C63 C68 H68B 109.9
C67 C68 H68B 109.9
H68A C68 H68B 108.3
O3 C69 H69A 109.5
O3 C69 H69B 109.5
H69A C69 H69B 109.5
O3 C69 H69C 109.5
H69A C69 H69C 109.5
H69B C69 H69C 109.5
O3 C70 C71 106.70(10)
O3 C70 H70A 110.4
C71 C70 H70A 110.4
O3 C70 H70B 110.4
C71 C70 H70B 110.4
H70A C70 H70B 108.6
O4 C71 C70 107.89(11)
O4 C71 H71A 110.1
C70 C71 H71A 110.1
O4 C71 H71B 110.1
C70 C71 H71B 110.1
H71A C71 H71B 108.4
O4 C72 H72A 109.5
O4 C72 H72B 109.5
H72A C72 H72B 109.5
O4 C72 H72C 109.5
H72A C72 H72C 109.5
H72B C72 H72C 109.5

loop_
_geom_bond_atom_site_label_1
_geom_bond_atom_site_label_2
_geom_bond_distance
B3 C4 1.5438(18)
B3 C1 1.6628(17)
B3 B4 1.7657(19)
B3 B9 1.823(2)
B3 H3L 1.297(16)
B4 C1 1.6843(18)
B4 B8 1.729(2)
B4 B5 1.774(2)
B4 B9 1.843(2)
B4 H4L 1.120(16)
B5 C1 1.6832(18)
B5 B7 1.747(2)
B5 B8 1.804(2)
B5 B6 1.827(2)
B5 Li1 2.663(3)
B5 H5L 1.123(18)
B6 C2 1.6134(18)
B6 C1 1.6554(18)
B6 B7 1.824(2)
B6 Li1 2.637(3)
B6 H6L 1.105(18)
B7 C2 1.6700(18)
B7 B12 1.776(2)
B7 B8 1.804(2)
B7 H7L 1.120(18)
B8 B12 1.752(2)
B8 B9 1.837(2)
B8 H8L 1.083(17)
B9 B12 1.788(2)
B9 B10 2.101(2)
B9 H9L 1.104(19)
B10 N4 1.5440(17)
B10 C2 1.6685(18)
B10 B12 1.834(2)
B10 H10L 1.126(17)
B11 N2 1.4756(17)
B11 N3 1.5438(17)
B11 H3L 1.493(16)
B11 H11L 1.121(17)
B12 C2 1.6706(19)
B12 H12L 1.108(17)
O1 C29 1.4230(17)
O1 C30 1.4248(15)
O1 Li1 1.946(2)
O2 C32 1.4300(17)
O2 C31 1.4308(16)
O2 Li1 1.990(2)
Li1 N1 2.011(2)
Li1 H5L 2.282(18)
Li1 H6L 2.091(17)
N1 C3 1.2894(16)
N1 C5 1.4673(16)
N2 C3 1.4063(15)
N2 C11 1.4825(15)
N4 C4 1.3178(16)
N4 C23 1.4737(15)
C1 C3 1.4989(16)
C2 H2 1.022(19)
C4 N3 1.3400(16)
C5 C6 1.5274(18)
C5 C10 1.529(2)
C5 H5 1.0000
C6 C7 1.5308(19)
C6 H6A 0.9900
C6 H6B 0.9900
C7 C8 1.513(3)
C7 H7A 0.9900
C7 H7B 0.9900
C8 C9 1.520(3)
C8 H8A 0.9900
C8 H8B 0.9900
C9 C10 1.530(2)
C9 H9A 0.9900
C9 H9B 0.9900
C10 H10A 0.9900
C10 H10B 0.9900
C11 C16 1.5326(19)
C11 C12 1.5342(17)
C11 H11 1.0000
C12 C13 1.5295(18)
C12 H12A 0.9900
C12 H12B 0.9900
C13 C14 1.522(2)
C13 H13A 0.9900
C13 H13B 0.9900
C14 C15 1.526(2)
C14 H14A 0.9900
C14 H14B 0.9900
C15 C16 1.5310(18)
C15 H15A 0.9900
C15 H15B 0.9900
C16 H16A 0.9900
C16 H16B 0.9900
N3 C17' 1.568(16)
N3 C17 1.461(3)
C17 C18 1.532(3)
C17 C22 1.546(3)
C17 H17 1.0000
C18 C19 1.528(3)
C18 H18A 0.9900
C18 H18B 0.9900
C19 C20 1.516(3)
C19 H19A 0.9900
C19 H19B 0.9900
C20 C21 1.520(3)
C20 H20A 0.9900
C20 H20B 0.9900
C21 C22 1.531(2)
C21 H21A 0.9900
C21 H21B 0.9900
C22 H22A 0.9900
C22 H22B 0.9900
C17' C22' 1.361(17)
C17' C18' 1.600(18)
C17' H17' 1.0000
C18' C19' 1.553(13)
C18' H18C 0.9900
C18' H18D 0.9900
C19' C20' 1.459(16)
C19' H19C 0.9900
C19' H19D 0.9900
C20' C21' 1.525(16)
C20' H20C 0.9900
C20' H20D 0.9900
C21' C22' 1.539(13)
C21' H21C 0.9900
C21' H21D 0.9900
C22' H22C 0.9900
C22' H22D 0.9900
C23 C24 1.5279(18)
C23 C28 1.5279(18)
C23 H23 1.0000
C24 C25 1.5334(19)
C24 H24A 0.9900
C24 H24B 0.9900
C25 C26 1.521(2)
C25 H25A 0.9900
C25 H25B 0.9900
C26 C27 1.525(2)
C26 H26A 0.9900
C26 H26B 0.9900
C27 C28 1.5338(19)
C27 H27A 0.9900
C27 H27B 0.9900
C28 H28A 0.9900
C28 H28B 0.9900
C29 H29A 0.9800
C29 H29B 0.9800
C29 H29C 0.9800
C30 C31 1.497(2)
C30 H30A 0.9900
C30 H30B 0.9900
C31 H31A 0.9900
C31 H31B 0.9900
C32 H32A 0.9800
C32 H32B 0.9800
C32 H32C 0.9800
B23 B29 1.6122(18)
B23 C41 1.6549(18)
B23 B28 1.8248(19)
B23 B24 1.826(2)
B23 Li2 2.641(3)
B23 H23L 1.140(17)
B24 C41 1.6863(17)
B24 B28 1.7465(19)
B24 B25 1.776(2)
B24 B27 1.804(2)
B24 Li2 2.646(3)
B24 H24L 1.124(18)
B25 C41 1.6878(18)
B25 B27 1.7276(19)
B25 B26 1.7629(19)
B25 C42 1.842(2)
B25 H25L 1.106(18)
B26 C44 1.5466(17)
B26 C41 1.6629(17)
B26 C42 1.8245(19)
B26 H26L 1.245(15)
B27 B32 1.752(2)
B27 B28 1.805(2)
B27 C42 1.832(2)
B27 H27L 1.083(17)
B28 B29 1.6725(18)
B28 B32 1.775(2)
B28 H28L 1.134(17)
B29 B30 1.6652(18)
B29 B32 1.6728(19)
B29 H29L 0.843(12)
B30 N8 1.5431(17)
B30 B32 1.833(2)
B30 H30L 1.083(18)
B31 N6 1.4747(16)
B31 N7 1.5417(16)
B31 H26L 1.518(16)
B31 H31L 1.141(15)
B32 C42 1.785(2)
B32 H32L 1.097(18)
Li2 O3 1.949(2)
Li2 O4 1.990(2)
Li2 N5 2.013(2)
Li2 H23L 2.112(17)
Li2 H24L 2.243(18)
O3 C69 1.4235(17)
O3 C70 1.4283(15)
O4 C72 1.4292(17)
O4 C71 1.4314(16)
N5 C43 1.2908(16)
N5 C45 1.4671(15)
N6 C43 1.4070(15)
N6 C51 1.4818(15)
N7 C44 1.3403(15)
N7 C57 1.4678(15)
N8 C44 1.3173(15)
N8 C63 1.4770(15)
C41 C43 1.5006(16)
C42 H42 1.220(18)
C45 C50 1.5291(17)
C45 C46 1.5342(18)
C45 H45 1.0000
C46 C47 1.5314(18)
C46 H46A 0.9900
C46 H46B 0.9900
C47 C48 1.524(2)
C47 H47A 0.9900
C47 H47B 0.9900
C48 C49 1.527(2)
C48 H48A 0.9900
C48 H48B 0.9900
C49 C50 1.5297(17)
C49 H49A 0.9900
C49 H49B 0.9900
C50 H50A 0.9900
C50 H50B 0.9900
C51 C56 1.5308(17)
C51 C52 1.5322(18)
C51 H51 1.0000
C52 C53 1.5325(18)
C52 H52A 0.9900
C52 H52B 0.9900
C53 C54 1.528(2)
C53 H53A 0.9900
C53 H53B 0.9900
C54 C55 1.518(2)
C54 H54A 0.9900
C54 H54B 0.9900
C55 C56 1.5314(18)
C55 H55A 0.9900
C55 H55B 0.9900
C56 H56A 0.9900
C56 H56B 0.9900
C57 C58 1.5297(17)
C57 C62 1.5333(17)
C57 H57 1.0000
C58 C59 1.5264(18)
C58 H58A 0.9900
C58 H58B 0.9900
C59 C60 1.5261(19)
C59 H59A 0.9900
C59 H59B 0.9900
C60 C61 1.525(2)
C60 H60A 0.9900
C60 H60B 0.9900
C61 C62 1.5330(18)
C61 H61A 0.9900
C61 H61B 0.9900
C62 H62A 0.9900
C62 H62B 0.9900
C63 C64 1.5285(18)
C63 C68 1.5291(17)
C63 H63 1.0000
C64 C65 1.5346(18)
C64 H64A 0.9900
C64 H64B 0.9900
C65 C66 1.524(2)
C65 H65A 0.9900
C65 H65B 0.9900
C66 C67 1.523(2)
C66 H66A 0.9900
C66 H66B 0.9900
C67 C68 1.5329(18)
C67 H67A 0.9900
C67 H67B 0.9900
C68 H68A 0.9900
C68 H68B 0.9900
C69 H69A 0.9800
C69 H69B 0.9800
C69 H69C 0.9800
C70 C71 1.493(2)
C70 H70A 0.9900
C70 H70B 0.9900
C71 H71A 0.9900
C71 H71B 0.9900
C72 H72A 0.9800
C72 H72B 0.9800
C72 H72C 0.9800

loop_
_geom_torsion_atom_site_label_1
_geom_torsion_atom_site_label_2
_geom_torsion_atom_site_label_3
_geom_torsion_atom_site_label_4
_geom_torsion
C4 B3 B4 C1 -39.8(3)
B9 B3 B4 C1 -127.49(10)
C4 B3 B4 B8 55.3(3)
C1 B3 B4 B8 95.15(11)
B9 B3 B4 B8 -32.33(10)
C4 B3 B4 B5 -11.7(4)
C1 B3 B4 B5 28.11(9)
B9 B3 B4 B5 -99.38(10)
C4 B3 B4 B9 87.7(3)
C1 B3 B4 B9 127.49(10)
B8 B4 B5 C1 -135.57(10)
B3 B4 B5 C1 -27.90(9)
B9 B4 B5 C1 -92.05(10)
C1 B4 B5 B7 101.15(11)
B8 B4 B5 B7 -34.42(10)
B3 B4 B5 B7 73.25(12)
B9 B4 B5 B7 9.10(13)
C1 B4 B5 B8 135.57(10)
B3 B4 B5 B8 107.67(11)
B9 B4 B5 B8 43.52(9)
C1 B4 B5 B6 37.91(8)
B8 B4 B5 B6 -97.67(10)
B3 B4 B5 B6 10.00(12)
B9 B4 B5 B6 -54.15(11)
C1 B4 B5 Li1 -33.07(13)
B8 B4 B5 Li1 -168.64(15)
B3 B4 B5 Li1 -60.97(17)
B9 B4 B5 Li1 -125.12(13)
C1 B5 B6 C2 116.35(11)
B7 B5 B6 C2 -28.63(9)
B4 B5 B6 C2 77.34(11)
B8 B5 B6 C2 18.22(12)
Li1 B5 B6 C2 -145.80(10)
B7 B5 B6 C1 -144.98(10)
B4 B5 B6 C1 -39.00(8)
B8 B5 B6 C1 -98.13(10)
Li1 B5 B6 C1 97.85(8)
C1 B5 B6 B7 144.98(10)
B4 B5 B6 B7 105.97(10)
B8 B5 B6 B7 46.85(9)
Li1 B5 B6 B7 -117.17(9)
C1 B5 B6 Li1 -97.85(8)
B7 B5 B6 Li1 117.17(9)
B4 B5 B6 Li1 -136.85(10)
B8 B5 B6 Li1 164.02(10)
C1 B5 B7 C2 -2.49(14)
B4 B5 B7 C2 -64.52(13)
B8 B5 B7 C2 -97.66(11)
B6 B5 B7 C2 27.79(9)
Li1 B5 B7 C2 85.85(11)
C1 B5 B7 B12 58.94(13)
B4 B5 B7 B12 -3.09(13)
B8 B5 B7 B12 -36.23(9)
B6 B5 B7 B12 89.22(10)
Li1 B5 B7 B12 147.28(9)
C1 B5 B7 B8 95.17(10)
B4 B5 B7 B8 33.14(9)
B6 B5 B7 B8 125.45(9)
Li1 B5 B7 B8 -176.50(10)
C1 B5 B7 B6 -30.28(9)
B4 B5 B7 B6 -92.31(10)
B8 B5 B7 B6 -125.45(9)
Li1 B5 B7 B6 58.05(8)
C1 B6 B7 C2 -117.00(11)
B5 B6 B7 C2 -147.41(11)
Li1 B6 B7 C2 154.01(10)
C2 B6 B7 B5 147.41(11)
C1 B6 B7 B5 30.40(9)
Li1 B6 B7 B5 -58.58(9)
C2 B6 B7 B12 41.11(9)
C1 B6 B7 B12 -75.89(11)
B5 B6 B7 B12 -106.30(10)
Li1 B6 B7 B12 -164.88(9)
C2 B6 B7 B8 100.56(10)
C1 B6 B7 B8 -16.45(12)
B5 B6 B7 B8 -46.85(9)
Li1 B6 B7 B8 -105.43(9)
C1 B4 B8 B12 58.86(13)
B3 B4 B8 B12 -2.51(15)
B5 B4 B8 B12 97.25(11)
B9 B4 B8 B12 -34.45(10)
C1 B4 B8 B5 -38.39(9)
B3 B4 B8 B5 -99.76(11)
B9 B4 B8 B5 -131.70(10)
C1 B4 B8 B7 -5.33(13)
B3 B4 B8 B7 -66.70(13)
B5 B4 B8 B7 33.07(9)
B9 B4 B8 B7 -98.63(10)
C1 B4 B8 B9 93.31(10)
B3 B4 B8 B9 31.93(10)
B5 B4 B8 B9 131.70(10)
C1 B5 B8 B4 37.74(9)
B7 B5 B8 B4 142.40(10)
B6 B5 B8 B4 95.41(10)
Li1 B5 B8 B4 153.8(3)
C1 B5 B8 B12 -68.20(11)
B7 B5 B8 B12 36.47(9)
B4 B5 B8 B12 -105.94(11)
B6 B5 B8 B12 -10.53(12)
Li1 B5 B8 B12 47.9(3)
C1 B5 B8 B7 -104.67(10)
B4 B5 B8 B7 -142.40(10)
B6 B5 B8 B7 -47.00(9)
Li1 B5 B8 B7 11.4(3)
C1 B5 B8 B9 -5.69(12)
B7 B5 B8 B9 98.98(10)
B4 B5 B8 B9 -43.43(9)
B6 B5 B8 B9 51.98(11)
Li1 B5 B8 B9 110.4(3)
C2 B7 B8 B4 69.70(12)
B5 B7 B8 B4 -33.98(9)
B12 B7 B8 B4 104.84(11)
B6 B7 B8 B4 13.16(12)
C2 B7 B8 B12 -35.14(9)
B5 B7 B8 B12 -138.82(10)
B6 B7 B8 B12 -91.68(10)
C2 B7 B8 B5 103.68(10)
B12 B7 B8 B5 138.82(10)
B6 B7 B8 B5 47.14(9)
C2 B7 B8 B9 4.30(12)
B5 B7 B8 B9 -99.38(10)
B12 B7 B8 B9 39.44(9)
B6 B7 B8 B9 -52.24(11)
C4 B3 B9 B12 -66.52(14)
C1 B3 B9 B12 46.51(13)
B4 B3 B9 B12 90.49(11)
C4 B3 B9 B8 -128.35(11)
C1 B3 B9 B8 -15.32(12)
B4 B3 B9 B8 28.66(9)
C4 B3 B9 B4 -157.00(12)
C1 B3 B9 B4 -43.98(9)
C4 B3 B9 B10 -23.56(11)
C1 B3 B9 B10 89.47(9)
B4 B3 B9 B10 133.45(9)
B4 B8 B9 B12 -142.51(11)
B5 B8 B9 B12 -100.06(11)
B7 B8 B9 B12 -39.53(9)
B4 B8 B9 B3 -29.21(9)
B12 B8 B9 B3 113.30(11)
B5 B8 B9 B3 13.24(12)
B7 B8 B9 B3 73.78(11)
B12 B8 B9 B4 142.51(11)
B5 B8 B9 B4 42.45(9)
B7 B8 B9 B4 102.99(10)
B4 B8 B9 B10 -114.69(10)
B12 B8 B9 B10 27.82(9)
B5 B8 B9 B10 -72.24(11)
B7 B8 B9 B10 -11.71(12)
C1 B4 B9 B12 -71.16(11)
B8 B4 B9 B12 32.22(9)
B3 B4 B9 B12 -114.12(10)
B5 B4 B9 B12 -11.39(12)
C1 B4 B9 B3 42.96(8)
B8 B4 B9 B3 146.34(10)
B5 B4 B9 B3 102.73(10)
C1 B4 B9 B8 -103.38(10)
B3 B4 B9 B8 -146.34(10)
B5 B4 B9 B8 -43.61(9)
C1 B4 B9 B10 -12.51(13)
B8 B4 B9 B10 90.87(11)
B3 B4 B9 B10 -55.47(10)
B5 B4 B9 B10 47.27(13)
B12 B9 B10 N4 159.23(11)
B3 B9 B10 N4 25.96(10)
B8 B9 B10 N4 130.63(10)
B4 B9 B10 N4 70.69(13)
B12 B9 B10 C2 42.90(8)
B3 B9 B10 C2 -90.37(9)
B8 B9 B10 C2 14.31(11)
B4 B9 B10 C2 -45.64(12)
B3 B9 B10 B12 -133.27(10)
B8 B9 B10 B12 -28.60(9)
B4 B9 B10 B12 -88.54(11)
B4 B8 B12 C2 -63.95(13)
B5 B8 B12 C2 0.02(13)
B7 B8 B12 C2 35.63(9)
B9 B8 B12 C2 -99.35(10)
B4 B8 B12 B7 -99.58(11)
B5 B8 B12 B7 -35.61(9)
B9 B8 B12 B7 -134.98(10)
B4 B8 B12 B9 35.40(10)
B5 B8 B12 B9 99.37(10)
B7 B8 B12 B9 134.98(10)
B4 B8 B12 B10 -2.54(16)
B5 B8 B12 B10 61.43(14)
B7 B8 B12 B10 97.04(12)
B9 B8 B12 B10 -37.94(11)
B5 B7 B12 C2 -101.86(11)
B8 B7 B12 C2 -139.14(10)
B6 B7 B12 C2 -39.36(8)
C2 B7 B12 B8 139.14(10)
B5 B7 B12 B8 37.28(9)
B6 B7 B12 B8 99.78(10)
C2 B7 B12 B9 97.47(11)
B5 B7 B12 B9 -4.40(13)
B8 B7 B12 B9 -41.67(9)
B6 B7 B12 B9 58.11(11)
C2 B7 B12 B10 21.27(9)
B5 B7 B12 B10 -80.60(12)
B8 B7 B12 B10 -117.87(11)
B6 B7 B12 B10 -18.09(12)
B3 B9 B12 C2 9.75(14)
B8 B9 B12 C2 102.20(10)
B4 B9 B12 C2 70.68(11)
B10 B9 B12 C2 -44.97(8)
B3 B9 B12 B8 -92.46(11)
B4 B9 B12 B8 -31.52(9)
B10 B9 B12 B8 -147.17(10)
B3 B9 B12 B7 -51.25(14)
B8 B9 B12 B7 41.21(9)
B4 B9 B12 B7 9.69(13)
B10 B9 B12 B7 -105.96(11)
B3 B9 B12 B10 54.71(10)
B8 B9 B12 B10 147.17(10)
B4 B9 B12 B10 115.65(10)
N4 B10 B12 C2 76.0(3)
B9 B10 B12 C2 125.67(10)
N4 B10 B12 B8 -14.4(3)
C2 B10 B12 B8 -90.41(12)
B9 B10 B12 B8 35.25(11)
N4 B10 B12 B7 54.5(3)
C2 B10 B12 B7 -21.58(9)
B9 B10 B12 B7 104.08(11)
N4 B10 B12 B9 -49.6(3)
C2 B10 B12 B9 -125.67(10)
C29 O1 Li1 O2 164.68(13)
C30 O1 Li1 O2 14.98(12)
C29 O1 Li1 N1 -58.29(19)
C30 O1 Li1 N1 152.01(12)
C29 O1 Li1 B6 59.9(3)
C30 O1 Li1 B6 -89.8(3)
C29 O1 Li1 B5 34.07(18)
C30 O1 Li1 B5 -115.64(12)
C32 O2 Li1 O1 153.28(11)
C31 O2 Li1 O1 13.22(12)
C32 O2 Li1 N1 36.4(2)
C31 O2 Li1 N1 -103.66(18)
C32 O2 Li1 B6 -52.65(15)
C31 O2 Li1 B6 167.29(9)
C32 O2 Li1 B5 -87.61(17)
C31 O2 Li1 B5 132.34(13)
C2 B6 Li1 O1 56.5(4)
C1 B6 Li1 O1 -93.7(3)
B7 B6 Li1 O1 12.7(3)
B5 B6 Li1 O1 -36.8(3)
C2 B6 Li1 O2 -43.5(2)
C1 B6 Li1 O2 166.26(10)
B7 B6 Li1 O2 -87.30(11)
B5 B6 Li1 O2 -136.81(11)
C2 B6 Li1 N1 -178.33(17)
C1 B6 Li1 N1 31.41(9)
B7 B6 Li1 N1 137.84(9)
B5 B6 Li1 N1 88.34(9)
C2 B6 Li1 B5 93.33(19)
C1 B6 Li1 B5 -56.93(7)
B7 B6 Li1 B5 49.50(8)
C1 B5 Li1 O1 -141.56(12)
B7 B5 Li1 O1 109.93(12)
B4 B5 Li1 O1 -113.79(15)
B8 B5 Li1 O1 99.7(3)
B6 B5 Li1 O1 162.77(13)
C1 B5 Li1 O2 115.17(14)
B7 B5 Li1 O2 6.67(16)
B4 B5 Li1 O2 142.95(14)
B8 B5 Li1 O2 -3.5(4)
B6 B5 Li1 O2 59.50(14)
C1 B5 Li1 N1 -28.99(8)
B7 B5 Li1 N1 -137.49(9)
B4 B5 Li1 N1 -1.22(16)
B8 B5 Li1 N1 -147.7(3)
B6 B5 Li1 N1 -84.66(9)
C1 B5 Li1 B6 55.67(7)
B7 B5 Li1 B6 -52.83(8)
B4 B5 Li1 B6 83.44(14)
B8 B5 Li1 B6 -63.0(3)
O1 Li1 N1 C3 132.88(12)
O2 Li1 N1 C3 -122.59(17)
B6 Li1 N1 C3 -23.90(12)
B5 Li1 N1 C3 16.98(12)
O1 Li1 N1 C5 -59.11(16)
O2 Li1 N1 C5 45.4(2)
B6 Li1 N1 C5 144.11(10)
B5 Li1 N1 C5 -175.01(10)
N3 B11 N2 C3 48.98(16)
N3 B11 N2 C11 -152.22(11)
C2 B10 N4 C4 78.83(13)
B12 B10 N4 C4 16.4(3)
B9 B10 N4 C4 -23.54(13)
C2 B10 N4 C23 -88.83(13)
B12 B10 N4 C23 -151.2(2)
B9 B10 N4 C23 168.79(10)
C2 B6 C1 C3 157.16(11)
B7 B6 C1 C3 -140.75(10)
B5 B6 C1 C3 -110.48(11)
Li1 B6 C1 C3 -40.98(11)
C2 B6 C1 B3 21.49(15)
B7 B6 C1 B3 83.58(11)
B5 B6 C1 B3 113.85(11)
Li1 B6 C1 B3 -176.65(9)
C2 B6 C1 B5 -92.36(12)
B7 B6 C1 B5 -30.27(9)
Li1 B6 C1 B5 69.50(8)
C2 B6 C1 B4 -47.53(15)
B7 B6 C1 B4 14.57(12)
B5 B6 C1 B4 44.83(9)
Li1 B6 C1 B4 114.33(10)
C4 B3 C1 C3 -76.75(12)
B4 B3 C1 C3 116.76(12)
B9 B3 C1 C3 162.46(10)
C4 B3 C1 B6 60.50(12)
B4 B3 C1 B6 -105.98(10)
B9 B3 C1 B6 -60.29(11)
C4 B3 C1 B5 134.01(11)
B4 B3 C1 B5 -32.47(10)
B9 B3 C1 B5 13.23(13)
C4 B3 C1 B4 166.48(11)
B9 B3 C1 B4 45.69(9)
B7 B5 C1 C3 143.01(11)
B4 B5 C1 C3 -115.80(12)
B8 B5 C1 C3 -153.32(10)
B6 B5 C1 C3 110.80(12)
Li1 B5 C1 C3 42.47(11)
B7 B5 C1 B6 32.21(10)
B4 B5 C1 B6 133.40(10)
B8 B5 C1 B6 95.87(10)
Li1 B5 C1 B6 -68.33(8)
B7 B5 C1 B3 -68.70(13)
B4 B5 C1 B3 32.50(10)
B8 B5 C1 B3 -5.03(14)
B6 B5 C1 B3 -100.90(11)
Li1 B5 C1 B3 -169.23(10)
B7 B5 C1 B4 -101.20(11)
B8 B5 C1 B4 -37.53(9)
B6 B5 C1 B4 -133.40(10)
Li1 B5 C1 B4 158.27(9)
B8 B4 C1 C3 147.85(11)
B3 B4 C1 C3 -103.91(12)
B5 B4 C1 C3 107.68(12)
B9 B4 C1 C3 -148.62(11)
B8 B4 C1 B6 -5.98(13)
B3 B4 C1 B6 102.27(10)
B5 B4 C1 B6 -46.15(9)
B9 B4 C1 B6 57.55(11)
B8 B4 C1 B3 -108.25(10)
B5 B4 C1 B3 -148.42(10)
B9 B4 C1 B3 -44.72(8)
B8 B4 C1 B5 40.17(9)
B3 B4 C1 B5 148.42(10)
B9 B4 C1 B5 103.70(10)
C1 B6 C2 B10 -29.81(15)
B7 B6 C2 B10 -120.72(11)
B5 B6 C2 B10 -92.29(11)
Li1 B6 C2 B10 -174.33(16)
C1 B6 C2 B7 90.92(12)
B5 B6 C2 B7 28.44(9)
Li1 B6 C2 B7 -53.61(19)
C1 B6 C2 B12 42.86(15)
B7 B6 C2 B12 -48.05(10)
B5 B6 C2 B12 -19.62(13)
Li1 B6 C2 B12 -101.66(19)
N4 B10 C2 B6 -47.42(14)
B12 B10 C2 B6 104.52(11)
B9 B10 C2 B6 63.62(11)
N4 B10 C2 B7 -125.17(12)
B12 B10 C2 B7 26.77(11)
B9 B10 C2 B7 -14.13(13)
N4 B10 C2 B12 -151.94(12)
B9 B10 C2 B12 -40.90(8)
B5 B7 C2 B6 -30.10(10)
B12 B7 C2 B6 -129.74(10)
B8 B7 C2 B6 -94.30(10)
B5 B7 C2 B10 72.31(14)
B12 B7 C2 B10 -27.33(11)
B8 B7 C2 B10 8.11(15)
B6 B7 C2 B10 102.41(13)
B5 B7 C2 B12 99.65(11)
B8 B7 C2 B12 35.44(9)
B6 B7 C2 B12 129.74(10)
B8 B12 C2 B6 12.50(13)
B7 B12 C2 B6 49.71(10)
B9 B12 C2 B6 -53.23(12)
B10 B12 C2 B6 -106.32(11)
B8 B12 C2 B10 118.83(11)
B7 B12 C2 B10 156.03(10)
B9 B12 C2 B10 53.09(9)
B8 B12 C2 B7 -37.20(9)
B9 B12 C2 B7 -102.94(10)
B10 B12 C2 B7 -156.03(10)
C5 N1 C3 N2 14.59(19)
Li1 N1 C3 N2 -177.60(12)
C5 N1 C3 C1 -162.61(11)
Li1 N1 C3 C1 5.19(17)
B11 N2 C3 N1 -150.62(13)
C11 N2 C3 N1 50.24(18)
B11 N2 C3 C1 26.69(16)
C11 N2 C3 C1 -132.44(11)
B6 C1 C3 N1 34.36(16)
B3 C1 C3 N1 167.97(11)
B5 C1 C3 N1 -42.51(16)
B4 C1 C3 N1 -118.06(13)
B6 C1 C3 N2 -143.20(11)
B3 C1 C3 N2 -9.59(15)
B5 C1 C3 N2 139.93(11)
B4 C1 C3 N2 64.38(14)
C23 N4 C4 N3 -1.3(2)
B10 N4 C4 N3 -168.69(14)
C23 N4 C4 B3 174.19(11)
B10 N4 C4 B3 6.83(14)
C1 B3 C4 N4 -94.95(12)
B4 B3 C4 N4 -60.5(3)
B9 B3 C4 N4 16.69(15)
C1 B3 C4 N3 81.86(11)
B4 B3 C4 N3 116.3(3)
B9 B3 C4 N3 -166.50(10)
C3 N1 C5 C6 -125.45(13)
Li1 N1 C5 C6 66.80(15)
C3 N1 C5 C10 113.38(13)
Li1 N1 C5 C10 -54.37(14)
N1 C5 C6 C7 -177.90(11)
C10 C5 C6 C7 -57.75(15)
C5 C6 C7 C8 55.46(16)
C6 C7 C8 C9 -54.11(17)
C7 C8 C9 C10 54.77(17)
N1 C5 C10 C9 -178.80(11)
C6 C5 C10 C9 58.82(15)
C8 C9 C10 C5 -57.05(16)
C3 N2 C11 C16 102.39(13)
B11 N2 C11 C16 -56.45(15)
C3 N2 C11 C12 -133.06(12)
B11 N2 C11 C12 68.10(15)
N2 C11 C12 C13 177.59(11)
C16 C11 C12 C13 -57.03(14)
C11 C12 C13 C14 56.94(15)
C12 C13 C14 C15 -56.01(16)
C13 C14 C15 C16 55.78(17)
C14 C15 C16 C11 -56.57(16)
N2 C11 C16 C15 -176.87(11)
C12 C11 C16 C15 56.91(14)
N4 C4 N3 C17' -8.0(7)
B3 C4 N3 C17' 176.3(7)
N4 C4 N3 C17 5.0(3)
B3 C4 N3 C17 -170.76(19)
N4 C4 N3 B11 -178.71(14)
B3 C4 N3 B11 5.51(12)
N2 B11 N3 C4 -91.53(13)
N2 B11 N3 C17' 96.7(7)
N2 B11 N3 C17 85.0(2)
C4 N3 C17 C18 147.86(19)
C17' N3 C17 C18 -109(4)
B11 N3 C17 C18 -27.8(3)
C4 N3 C17 C22 -91.4(2)
C17' N3 C17 C22 12(4)
B11 N3 C17 C22 92.9(2)
N3 C17 C18 C19 180.0(2)
C22 C17 C18 C19 57.7(3)
C17 C18 C19 C20 -56.7(3)
C18 C19 C20 C21 54.6(3)
C19 C20 C21 C22 -55.8(3)
C20 C21 C22 C17 58.9(3)
N3 C17 C22 C21 178.90(18)
C18 C17 C22 C21 -58.9(3)
C4 N3 C17' C22' -113.2(11)
C17 N3 C17' C22' 162(5)
B11 N3 C17' C22' 56.3(15)
C4 N3 C17' C18' 119.1(8)
C17 N3 C17' C18' 34(4)
B11 N3 C17' C18' -71.4(10)
C22' C17' C18' C19' 58.7(14)
N3 C17' C18' C19' -173.3(8)
C17' C18' C19' C20' -51.7(12)
C18' C19' C20' C21' 53.5(14)
C19' C20' C21' C22' -51.3(15)
N3 C17' C22' C21' -177.5(10)
C18' C17' C22' C21' -57.4(15)
C20' C21' C22' C17' 50.7(14)
C4 N4 C23 C24 -86.72(14)
B10 N4 C23 C24 79.34(14)
C4 N4 C23 C28 148.01(12)
B10 N4 C23 C28 -45.93(15)
N4 C23 C24 C25 173.23(11)
C28 C23 C24 C25 -59.98(14)
C23 C24 C25 C26 56.28(16)
C24 C25 C26 C27 -53.91(18)
C25 C26 C27 C28 54.71(17)
N4 C23 C28 C27 -173.00(11)
C24 C23 C28 C27 60.47(15)
C26 C27 C28 C23 -57.52(16)
C29 O1 C30 C31 167.30(12)
Li1 O1 C30 C31 -38.36(14)
C32 O2 C31 C30 176.48(11)
Li1 O2 C31 C30 -37.04(14)
O1 C30 C31 O2 48.49(14)
B29 B23 B24 C41 -116.43(11)
B28 B23 B24 C41 -145.03(10)
Li2 B23 B24 C41 97.74(8)
B29 B23 B24 B28 28.60(9)
C41 B23 B24 B28 145.03(10)
Li2 B23 B24 B28 -117.22(9)
B29 B23 B24 B25 -77.35(11)
C41 B23 B24 B25 39.08(8)
B28 B23 B24 B25 -105.96(10)
Li2 B23 B24 B25 136.82(9)
B29 B23 B24 B27 -18.33(12)
C41 B23 B24 B27 98.11(10)
B28 B23 B24 B27 -46.93(9)
Li2 B23 B24 B27 -164.15(10)
B29 B23 B24 Li2 145.83(10)
C41 B23 B24 Li2 -97.74(8)
B28 B23 B24 Li2 117.22(9)
B28 B24 B25 C41 -101.25(10)
B27 B24 B25 C41 -135.66(10)
B23 B24 B25 C41 -37.93(8)
Li2 B24 B25 C41 33.86(13)
C41 B24 B25 B27 135.66(10)
B28 B24 B25 B27 34.42(10)
B23 B24 B25 B27 97.73(9)
Li2 B24 B25 B27 169.52(15)
C41 B24 B25 B26 28.04(9)
B28 B24 B25 B26 -73.21(12)
B27 B24 B25 B26 -107.62(11)
B23 B24 B25 B26 -9.89(12)
Li2 B24 B25 B26 61.90(16)
C41 B24 B25 C42 92.31(10)
B28 B24 B25 C42 -8.94(13)
B27 B24 B25 C42 -43.36(9)
B23 B24 B25 C42 54.38(11)
Li2 B24 B25 C42 126.17(13)
C41 B25 B26 C44 41.3(3)
B27 B25 B26 C44 -54.0(3)
B24 B25 B26 C44 13.1(3)
C42 B25 B26 C44 -86.3(3)
B27 B25 B26 C41 -95.27(11)
B24 B25 B26 C41 -28.25(9)
C42 B25 B26 C41 -127.65(10)
C41 B25 B26 C42 127.65(10)
B27 B25 B26 C42 32.38(10)
B24 B25 B26 C42 99.40(10)
C41 B25 B27 B32 -58.83(12)
B26 B25 B27 B32 2.55(15)
B24 B25 B27 B32 -97.18(11)
C42 B25 B27 B32 34.63(10)
C41 B25 B27 B24 38.34(9)
B26 B25 B27 B24 99.73(11)
C42 B25 B27 B24 131.80(10)
C41 B25 B27 B28 5.30(12)
B26 B25 B27 B28 66.68(13)
B24 B25 B27 B28 -33.05(9)
C42 B25 B27 B28 98.76(10)
C41 B25 B27 C42 -93.46(10)
B26 B25 B27 C42 -32.07(10)
B24 B25 B27 C42 -131.80(10)
C41 B24 B27 B25 -37.69(9)
B28 B24 B27 B25 -142.42(10)
B23 B24 B27 B25 -95.32(10)
Li2 B24 B27 B25 -155.4(3)
C41 B24 B27 B32 68.29(11)
B28 B24 B27 B32 -36.44(9)
B25 B24 B27 B32 105.98(10)
B23 B24 B27 B32 10.66(12)
Li2 B24 B27 B32 -49.5(4)
C41 B24 B27 B28 104.72(10)
B25 B24 B27 B28 142.42(10)
B23 B24 B27 B28 47.10(8)
Li2 B24 B27 B28 -13.0(3)
C41 B24 B27 C42 5.76(12)
B28 B24 B27 C42 -98.97(10)
B25 B24 B27 C42 43.45(9)
B23 B24 B27 C42 -51.87(11)
Li2 B24 B27 C42 -112.0(3)
C41 B24 B28 B29 2.57(13)
B25 B24 B28 B29 64.65(12)
B27 B24 B28 B29 97.73(11)
B23 B24 B28 B29 -27.66(9)
Li2 B24 B28 B29 -86.18(11)
C41 B24 B28 B32 -58.92(12)
B25 B24 B28 B32 3.16(13)
B27 B24 B28 B32 36.24(9)
B23 B24 B28 B32 -89.15(10)
Li2 B24 B28 B32 -147.66(9)
C41 B24 B28 B27 -95.16(10)
B25 B24 B28 B27 -33.08(9)
B23 B24 B28 B27 -125.39(9)
Li2 B24 B28 B27 176.10(10)
C41 B24 B28 B23 30.23(9)
B25 B24 B28 B23 92.31(10)
B27 B24 B28 B23 125.39(9)
Li2 B24 B28 B23 -58.51(8)
B25 B27 B28 B29 -69.54(12)
B32 B27 B28 B29 35.24(9)
B24 B27 B28 B29 -103.56(10)
C42 B27 B28 B29 -4.00(12)
B25 B27 B28 B24 34.02(9)
B32 B27 B28 B24 138.80(10)
C42 B27 B28 B24 99.56(10)
B25 B27 B28 B32 -104.78(11)
B24 B27 B28 B32 -138.80(10)
C42 B27 B28 B32 -39.24(9)
B25 B27 B28 B23 -13.13(12)
B32 B27 B28 B23 91.66(10)
B24 B27 B28 B23 -47.14(8)
C42 B27 B28 B23 52.41(11)
C41 B23 B28 B29 117.06(11)
B24 B23 B28 B29 147.49(11)
Li2 B23 B28 B29 -154.48(10)
B29 B23 B28 B24 -147.49(11)
C41 B23 B28 B24 -30.43(9)
Li2 B23 B28 B24 58.03(9)
B29 B23 B28 B32 -41.17(9)
C41 B23 B28 B32 75.89(11)
B24 B23 B28 B32 106.32(10)
Li2 B23 B28 B32 164.35(9)
B29 B23 B28 B27 -100.61(10)
C41 B23 B28 B27 16.45(12)
B24 B23 B28 B27 46.88(9)
Li2 B23 B28 B27 104.91(9)
C41 B23 B29 B30 29.71(15)
B28 B23 B29 B30 120.77(12)
B24 B23 B29 B30 92.40(12)
Li2 B23 B29 B30 173.33(16)
C41 B23 B29 B28 -91.06(12)
B24 B23 B29 B28 -28.37(9)
Li2 B23 B29 B28 52.56(19)
C41 B23 B29 B32 -43.10(15)
B28 B23 B29 B32 47.96(9)
B24 B23 B29 B32 19.59(13)
Li2 B23 B29 B32 100.52(19)
B24 B28 B29 B23 29.99(10)
B32 B28 B29 B23 129.70(10)
B27 B28 B29 B23 94.19(10)
B24 B28 B29 B30 -73.44(14)
B32 B28 B29 B30 26.28(11)
B27 B28 B29 B30 -9.24(15)
B23 B28 B29 B30 -103.42(13)
B24 B28 B29 B32 -99.71(11)
B27 B28 B29 B32 -35.52(9)
B23 B28 B29 B32 -129.70(10)
B23 B29 B30 N8 46.71(14)
B28 B29 B30 N8 125.09(12)
B32 B29 B30 N8 150.80(12)
B23 B29 B30 B32 -104.09(11)
B28 B29 B30 B32 -25.71(11)
B23 B29 B32 B27 -12.39(13)
B30 B29 B32 B27 -119.68(11)
B28 B29 B32 B27 37.32(9)
B23 B29 B32 B28 -49.70(10)
B30 B29 B32 B28 -156.99(10)
B23 B29 B32 C42 53.27(12)
B30 B29 B32 C42 -54.02(9)
B28 B29 B32 C42 102.98(10)
B23 B29 B32 B30 107.29(11)
B28 B29 B32 B30 156.99(10)
B25 B27 B32 B29 63.87(13)
B24 B27 B32 B29 -0.17(13)
B28 B27 B32 B29 -35.76(9)
C42 B27 B32 B29 99.49(10)
B25 B27 B32 B28 99.63(11)
B24 B27 B32 B28 35.58(9)
C42 B27 B32 B28 135.25(10)
B25 B27 B32 C42 -35.62(10)
B24 B27 B32 C42 -99.67(10)
B28 B27 B32 C42 -135.25(10)
B25 B27 B32 B30 2.56(17)
B24 B27 B32 B30 -61.49(14)
B28 B27 B32 B30 -97.07(13)
C42 B27 B32 B30 38.18(11)
B24 B28 B32 B29 101.76(11)
B27 B28 B32 B29 139.06(10)
B23 B28 B32 B29 39.32(8)
B29 B28 B32 B27 -139.06(10)
B24 B28 B32 B27 -37.29(9)
B23 B28 B32 B27 -99.74(9)
B29 B28 B32 C42 -97.65(10)
B24 B28 B32 C42 4.12(13)
B27 B28 B32 C42 41.41(9)
B23 B28 B32 C42 -58.32(11)
B29 B28 B32 B30 -20.43(9)
B24 B28 B32 B30 81.33(12)
B27 B28 B32 B30 118.63(11)
B23 B28 B32 B30 18.89(12)
N8 B30 B32 B29 -78.2(2)
N8 B30 B32 B27 11.7(3)
B29 B30 B32 B27 89.94(13)
N8 B30 B32 B28 -57.5(3)
B29 B30 B32 B28 20.78(9)
N8 B30 B32 C42 46.9(2)
B29 B30 B32 C42 125.17(10)
B29 B23 Li2 O3 -55.1(4)
C41 B23 Li2 O3 94.5(3)
B28 B23 Li2 O3 -12.0(3)
B24 B23 Li2 O3 37.3(3)
B29 B23 Li2 O4 44.7(2)
C41 B23 Li2 O4 -165.71(10)
B28 B23 Li2 O4 87.79(11)
B24 B23 Li2 O4 137.15(11)
B29 B23 Li2 N5 179.15(17)
C41 B23 Li2 N5 -31.30(8)
B28 B23 Li2 N5 -137.79(9)
B24 B23 Li2 N5 -88.43(9)
B29 B23 Li2 B24 -92.42(19)
C41 B23 Li2 B24 57.14(7)
B28 B23 Li2 B24 -49.36(8)
C41 B24 Li2 O3 141.96(12)
B28 B24 Li2 O3 -109.45(12)
B25 B24 Li2 O3 113.54(15)
B27 B24 Li2 O3 -97.8(3)
B23 B24 Li2 O3 -162.43(13)
C41 B24 Li2 O4 -114.60(14)
B28 B24 Li2 O4 -6.00(16)
B25 B24 Li2 O4 -143.01(14)
B27 B24 Li2 O4 5.6(4)
B23 B24 Li2 O4 -58.98(14)
C41 B24 Li2 N5 29.20(8)
B28 B24 Li2 N5 137.79(9)
B25 B24 Li2 N5 0.78(16)
B27 B24 Li2 N5 149.4(3)
B23 B24 Li2 N5 84.81(9)
C41 B24 Li2 B23 -55.61(7)
B28 B24 Li2 B23 52.98(8)
B25 B24 Li2 B23 -84.03(14)
B27 B24 Li2 B23 64.6(3)
O4 Li2 O3 C69 -162.31(12)
N5 Li2 O3 C69 61.08(18)
B23 Li2 O3 C69 -57.8(3)
B24 Li2 O3 C69 -31.62(18)
O4 Li2 O3 C70 -14.75(12)
N5 Li2 O3 C70 -151.37(11)
B23 Li2 O3 C70 89.7(3)
B24 Li2 O3 C70 115.93(12)
O3 Li2 O4 C72 -153.01(11)
N5 Li2 O4 C72 -36.0(2)
B23 Li2 O4 C72 53.14(15)
B24 Li2 O4 C72 87.90(17)
O3 Li2 O4 C71 -13.42(12)
N5 Li2 O4 C71 103.58(18)
B23 Li2 O4 C71 -167.28(9)
B24 Li2 O4 C71 -132.52(13)
O3 Li2 N5 C43 -133.71(12)
O4 Li2 N5 C43 121.70(17)
B23 Li2 N5 C43 23.09(12)
B24 Li2 N5 C43 -17.85(12)
O3 Li2 N5 C45 57.80(16)
O4 Li2 N5 C45 -46.8(2)
B23 Li2 N5 C45 -145.41(9)
B24 Li2 N5 C45 173.66(9)
N7 B31 N6 C43 -48.85(15)
N7 B31 N6 C51 153.33(11)
N6 B31 N7 C44 92.19(13)
N6 B31 N7 C57 -89.19(14)
B29 B30 N8 C44 -76.53(13)
B32 B30 N8 C44 -12.5(3)
B29 B30 N8 C63 89.38(13)
B32 B30 N8 C63 153.4(2)
B29 B23 C41 C43 -157.09(11)
B28 B23 C41 C43 140.65(10)
B24 B23 C41 C43 110.42(11)
Li2 B23 C41 C43 41.44(11)
B29 B23 C41 B26 -21.05(15)
B28 B23 C41 B26 -83.31(11)
B24 B23 C41 B26 -113.54(10)
Li2 B23 C41 B26 177.48(9)
B29 B23 C41 B24 92.49(12)
B28 B23 C41 B24 30.23(9)
Li2 B23 C41 B24 -68.98(8)
B29 B23 C41 B25 47.68(14)
B28 B23 C41 B25 -14.58(12)
B24 B23 C41 B25 -44.81(9)
Li2 B23 C41 B25 -113.79(10)
C44 B26 C41 C43 77.45(12)
B25 B26 C41 C43 -116.59(11)
C42 B26 C41 C43 -162.21(10)
C44 B26 C41 B23 -60.15(12)
B25 B26 C41 B23 105.80(10)
C42 B26 C41 B23 60.19(11)
C44 B26 C41 B24 -133.44(11)
B25 B26 C41 B24 32.52(10)
C42 B26 C41 B24 -13.10(13)
C44 B26 C41 B25 -165.96(11)
C42 B26 C41 B25 -45.62(9)
B28 B24 C41 C43 -143.16(11)
B25 B24 C41 C43 115.71(12)
B27 B24 C41 C43 153.13(10)
B23 B24 C41 C43 -110.96(12)
Li2 B24 C41 C43 -42.09(11)
B28 B24 C41 B23 -32.19(10)
B25 B24 C41 B23 -133.33(9)
B27 B24 C41 B23 -95.91(10)
Li2 B24 C41 B23 68.87(8)
B28 B24 C41 B26 68.63(13)
B25 B24 C41 B26 -32.51(10)
B27 B24 C41 B26 4.91(13)
B23 B24 C41 B26 100.82(11)
Li2 B24 C41 B26 169.69(10)
B28 B24 C41 B25 101.13(11)
B27 B24 C41 B25 37.42(9)
B23 B24 C41 B25 133.33(9)
Li2 B24 C41 B25 -157.80(9)
B27 B25 C41 C43 -147.80(11)
B26 B25 C41 C43 104.07(12)
B24 B25 C41 C43 -107.69(12)
C42 B25 C41 C43 148.77(10)
B27 B25 C41 B23 6.00(13)
B26 B25 C41 B23 -102.13(10)
B24 B25 C41 B23 46.11(9)
C42 B25 C41 B23 -57.44(11)
B27 B25 C41 B26 108.14(10)
B24 B25 C41 B26 148.25(10)
C42 B25 C41 B26 44.70(8)
B27 B25 C41 B24 -40.11(9)
B26 B25 C41 B24 -148.25(10)
C42 B25 C41 B24 -103.55(10)
B29 B32 C42 B26 -9.66(14)
B27 B32 C42 B26 92.52(11)
B28 B32 C42 B26 51.48(14)
B30 B32 C42 B26 -54.96(11)
B29 B32 C42 B27 -102.18(10)
B28 B32 C42 B27 -41.03(9)
B30 B32 C42 B27 -147.47(10)
B29 B32 C42 B25 -70.48(11)
B27 B32 C42 B25 31.70(9)
B28 B32 C42 B25 -9.33(12)
B30 B32 C42 B25 -115.77(10)
C44 B26 C42 B32 66.32(14)
C41 B26 C42 B32 -46.62(13)
B25 B26 C42 B32 -90.64(11)
C44 B26 C42 B27 128.21(11)
C41 B26 C42 B27 15.27(12)
B25 B26 C42 B27 -28.74(9)
C44 B26 C42 B25 156.96(12)
C41 B26 C42 B25 44.02(8)
B25 B27 C42 B32 142.31(10)
B24 B27 C42 B32 99.84(10)
B28 B27 C42 B32 39.30(9)
B25 B27 C42 B26 29.24(9)
B32 B27 C42 B26 -113.07(10)
B24 B27 C42 B26 -13.23(12)
B28 B27 C42 B26 -73.76(11)
B32 B27 C42 B25 -142.31(10)
B24 B27 C42 B25 -42.47(9)
B28 B27 C42 B25 -103.01(10)
C41 B25 C42 B32 70.90(11)
B27 B25 C42 B32 -32.44(9)
B26 B25 C42 B32 113.78(10)
B24 B25 C42 B32 11.07(12)
C41 B25 C42 B26 -42.87(8)
B27 B25 C42 B26 -146.22(10)
B24 B25 C42 B26 -102.71(10)
C41 B25 C42 B27 103.34(10)
B26 B25 C42 B27 146.22(10)
B24 B25 C42 B27 43.51(9)
C45 N5 C43 N6 -13.14(18)
Li2 N5 C43 N6 178.50(11)
C45 N5 C43 C41 164.46(10)
Li2 N5 C43 C41 -3.90(16)
B31 N6 C43 N5 151.63(12)
C51 N6 C43 N5 -50.26(17)
B31 N6 C43 C41 -26.07(15)
C51 N6 C43 C41 132.04(11)
B23 C41 C43 N5 -35.67(15)
B26 C41 C43 N5 -169.53(10)
B24 C41 C43 N5 41.17(16)
B25 C41 C43 N5 116.64(13)
B23 C41 C43 N6 142.23(10)
B26 C41 C43 N6 8.37(14)
B24 C41 C43 N6 -140.92(11)
B25 C41 C43 N6 -65.46(14)
C63 N8 C44 N7 1.4(2)
B30 N8 C44 N7 166.99(13)
C63 N8 C44 B26 -174.17(11)
B30 N8 C44 B26 -8.61(15)
C57 N7 C44 N8 -1.0(2)
B31 N7 C44 N8 177.53(14)
C57 N7 C44 B26 174.88(11)
B31 N7 C44 B26 -6.61(12)
C41 B26 C44 N8 95.97(12)
B25 B26 C44 N8 60.2(3)
C42 B26 C44 N8 -15.72(15)
C41 B26 C44 N7 -80.86(11)
B25 B26 C44 N7 -116.6(3)
C42 B26 C44 N7 167.45(10)
C43 N5 C45 C50 120.77(12)
Li2 N5 C45 C50 -71.03(14)
C43 N5 C45 C46 -118.46(12)
Li2 N5 C45 C46 49.74(14)
N5 C45 C46 C47 177.71(10)
C50 C45 C46 C47 -59.76(13)
C45 C46 C47 C48 56.44(15)
C46 C47 C48 C49 -53.64(15)
C47 C48 C49 C50 54.11(15)
N5 C45 C50 C49 -179.57(10)
C46 C45 C50 C49 60.14(13)
C48 C49 C50 C45 -57.31(14)
C43 N6 C51 C56 134.51(11)
B31 N6 C51 C56 -67.56(14)
C43 N6 C51 C52 -100.50(12)
B31 N6 C51 C52 57.43(14)
N6 C51 C52 C53 175.19(10)
C56 C51 C52 C53 -57.98(14)
C51 C52 C53 C54 56.28(16)
C52 C53 C54 C55 -54.47(17)
C53 C54 C55 C56 54.60(16)
N6 C51 C56 C55 -175.96(11)
C52 C51 C56 C55 58.14(14)
C54 C55 C56 C51 -56.71(15)
C44 N7 C57 C58 91.12(14)
B31 N7 C57 C58 -87.16(13)
C44 N7 C57 C62 -145.40(12)
B31 N7 C57 C62 36.32(15)
N7 C57 C58 C59 -178.52(10)
C62 C57 C58 C59 57.62(14)
C57 C58 C59 C60 -56.63(15)
C58 C59 C60 C61 55.31(16)
C59 C60 C61 C62 -55.51(16)
C60 C61 C62 C57 56.83(15)
N7 C57 C62 C61 178.26(11)
C58 C57 C62 C61 -57.56(14)
C44 N8 C63 C64 86.29(14)
B30 N8 C63 C64 -77.86(14)
C44 N8 C63 C68 -148.63(12)
B30 N8 C63 C68 47.22(15)
N8 C63 C64 C65 -172.90(10)
C68 C63 C64 C65 60.17(14)
C63 C64 C65 C66 -56.24(15)
C64 C65 C66 C67 53.61(17)
C65 C66 C67 C68 -54.64(17)
N8 C63 C68 C67 173.18(11)
C64 C63 C68 C67 -60.58(14)
C66 C67 C68 C63 57.67(16)
C69 O3 C70 C71 -169.19(12)
Li2 O3 C70 C71 38.31(14)
C72 O4 C71 C70 -176.71(11)
Li2 O4 C71 C70 37.38(14)
O3 C70 C71 O4 -48.88(14)
